data_7103096
loop_
_publ_author_name
'Berni, Emanuela'
'Garric, Joachim'
'Lamit, Corinne'
'Kauffmann, Brice'
'L\'eger, Jean-Michel'
'Huc, Ivan'

_publ_section_title
;
 Interpenetrating single helical capsules.
;
_journal_issue 17
_journal_name_full 'Chemical communications (Cambridge, England)'
_journal_page_first 1968
_journal_page_last 1970
_journal_paper_doi 10.1039/b719712h
_journal_year 2008
_chemical_formula_sum 'C243 H244 Cl16 N48 O41'
_chemical_formula_weight 5060.06
_chemical_name_systematic
;
?
;
_space_group_IT_number 14
_symmetry_cell_setting monoclinic
_symmetry_space_group_name_Hall '-P 2ybc'
_symmetry_space_group_name_H-M 'P 1 21/c 1'
_atom_sites_solution_hydrogens geom
_atom_sites_solution_primary direct
_atom_sites_solution_secondary difmap
_audit_creation_method SHELXL-97
_cell_angle_alpha 90.00
_cell_angle_beta 111.432(6)
_cell_angle_gamma 90.00
_cell_formula_units_Z 4
_cell_length_a 23.634(2)
_cell_length_b 37.289(4)
_cell_length_c 29.467(3)
_cell_measurement_temperature 133(2)
_cell_volume 24173(4)
_computing_structure_refinement 'SHELXL-97 (Sheldrick, 1997)'
_computing_structure_solution 'SHELXS-97 (Sheldrick, 1990)'
_diffrn_ambient_temperature 133(2)
_diffrn_measured_fraction_theta_full 0.784
_diffrn_measured_fraction_theta_max 0.784
_diffrn_measurement_device_type 'Rigaku RAXIS Rapid'
_diffrn_measurement_method \w-scans
_diffrn_radiation_monochromator Confocal
_diffrn_radiation_source 'micro-focus rotating anode'
_diffrn_radiation_type CuK\a
_diffrn_radiation_wavelength 1.54180
_diffrn_reflns_av_R_equivalents 0.0901
_diffrn_reflns_av_sigmaI/netI 0.1575
_diffrn_reflns_limit_h_max 25
_diffrn_reflns_limit_h_min -28
_diffrn_reflns_limit_k_max 42
_diffrn_reflns_limit_k_min -27
_diffrn_reflns_limit_l_max 35
_diffrn_reflns_limit_l_min -15
_diffrn_reflns_number 86679
_diffrn_reflns_theta_full 72.99
_diffrn_reflns_theta_max 72.99
_diffrn_reflns_theta_min 6.55
_exptl_absorpt_coefficient_mu 2.360
_exptl_absorpt_correction_T_max 0.7982
_exptl_absorpt_correction_T_min 0.6497
_exptl_absorpt_correction_type numerical
_exptl_crystal_colour yellow
_exptl_crystal_density_diffrn 1.390
_exptl_crystal_density_method 'not measured'
_exptl_crystal_description prism
_exptl_crystal_F_000 10552
_exptl_crystal_size_max 0.20
_exptl_crystal_size_mid 0.15
_exptl_crystal_size_min 0.10
_refine_diff_density_max 0.890
_refine_diff_density_min -0.872
_refine_diff_density_rms 0.098
_refine_ls_extinction_method none
_refine_ls_goodness_of_fit_ref 0.983
_refine_ls_hydrogen_treatment mixed
_refine_ls_matrix_type full
_refine_ls_number_parameters 3172
_refine_ls_number_reflns 37901
_refine_ls_number_restraints 3117
_refine_ls_restrained_S_all 8.816
_refine_ls_R_factor_all 0.1998
_refine_ls_R_factor_gt 0.1228
_refine_ls_shift/su_max 0.005
_refine_ls_shift/su_mean 0.000
_refine_ls_structure_factor_coef Fsqd
_refine_ls_weighting_details 'calc w=1/[\s^2^(Fo^2^)+(0.1874P)^2^+0.0000P] where P=(Fo^2^+2Fc^2^)/3'
_refine_ls_weighting_scheme calc
_refine_ls_wR_factor_gt 0.3253
_refine_ls_wR_factor_ref 0.3707
_reflns_number_gt 13235
_reflns_number_total 37901
_reflns_threshold_expression >2sigma(I)
_cod_data_source_file b719712h.txt
_cod_data_source_block eb172
_cod_original_sg_symbol_H-M P21/c
_cod_database_code 7103096

loop_
_symmetry_equiv_pos_as_xyz
'x, y, z'
'-x, y+1/2, -z+1/2'
'-x, -y, -z'
'x, -y-1/2, z-1/2'

loop_
_atom_site_label
_atom_site_type_symbol
_atom_site_fract_x
_atom_site_fract_y
_atom_site_fract_z
_atom_site_U_iso_or_equiv
_atom_site_adp_type
_atom_site_occupancy
_atom_site_symmetry_multiplicity
_atom_site_calc_flag
_atom_site_refinement_flags
_atom_site_disorder_assembly
_atom_site_disorder_group
C1 C 0.592(3) 0.475(2) 0.034(3) 0.06(2) Uani 1 1 d U . .
H1 H 0.5958 0.4537 0.0525 0.077 Uiso 1 1 calc R . .
C2 C 0.609(3) 0.474(2) -0.005(3) 0.06(2) Uani 1 1 d U . .
H2 H 0.6224 0.4519 -0.0142 0.074 Uiso 1 1 calc R . .
C3 C 0.606(3) 0.505(2) -0.034(3) 0.06(2) Uani 1 1 d U . .
H3 H 0.6176 0.5038 -0.0611 0.075 Uiso 1 1 calc R . .
C4 C 0.586(3) 0.536(2) -0.021(3) 0.054(17) Uani 1 1 d U . .
C5 C 0.568(3) 0.5386(19) 0.020(3) 0.053(17) Uani 1 1 d U . .
C6 C 0.571(3) 0.5055(19) 0.047(3) 0.052(17) Uani 1 1 d U . .
N7 N 0.583(3) 0.5668(19) -0.053(3) 0.059(16) Uani 1 1 d U . .
O8 O 0.599(3) 0.5619(14) -0.087(2) 0.081(18) Uani 1 1 d U . .
O9 O 0.565(3) 0.5957(15) -0.046(2) 0.086(19) Uani 1 1 d U . .
N10 N 0.550(2) 0.5704(15) 0.033(2) 0.050(15) Uani 1 1 d U . .
C11 C 0.530(3) 0.570(2) 0.069(3) 0.056(19) Uani 1 1 d U . .
C12 C 0.528(3) 0.5397(19) 0.097(3) 0.056(19) Uani 1 1 d U . .
H12 H 0.5129 0.5413 0.1222 0.067 Uiso 1 1 calc R . .
C13 C 0.549(3) 0.508(2) 0.086(3) 0.057(18) Uani 1 1 d U . .
O14 O 0.553(2) 0.4764(13) 0.110(2) 0.067(15) Uani 1 1 d U . .
C15 C 0.536(4) 0.476(2) 0.153(3) 0.07(2) Uani 1 1 d U . .
H15A H 0.4927 0.4818 0.1442 0.088 Uiso 1 1 calc R . .
H15B H 0.5605 0.4944 0.1769 0.088 Uiso 1 1 calc R . .
C16 C 0.550(4) 0.440(2) 0.174(4) 0.08(3) Uani 1 1 d U . .
H16 H 0.5294 0.4221 0.1476 0.098 Uiso 1 1 calc R . .
C17 C 0.526(4) 0.435(2) 0.214(3) 0.10(3) Uani 1 1 d U . .
H17A H 0.5315 0.4097 0.2248 0.148 Uiso 1 1 calc R . .
H17B H 0.4820 0.4403 0.2011 0.148 Uiso 1 1 calc R . .
H17 H 0.5469 0.4507 0.2409 0.148 Uiso 1 1 calc R . .
C18 C 0.618(4) 0.432(3) 0.192(3) 0.10(3) Uani 1 1 d U . .
H18A H 0.6256 0.4076 0.2041 0.147 Uiso 1 1 calc R . .
H18B H 0.6390 0.4489 0.2186 0.147 Uiso 1 1 calc R . .
H18C H 0.6325 0.4356 0.1653 0.147 Uiso 1 1 calc R . .
C19 C 0.511(3) 0.605(2) 0.083(3) 0.055(19) Uani 1 1 d U . .
O20 O 0.482(2) 0.6064(13) 0.110(2) 0.076(17) Uani 1 1 d U . .
N21 N 0.530(2) 0.6329(14) 0.064(2) 0.046(14) Uani 1 1 d U . .
H21 H 0.5530 0.6278 0.0472 0.056 Uiso 1 1 calc R . .
C22 C 0.518(3) 0.6694(19) 0.069(3) 0.050(17) Uani 1 1 d U . .
C23 C 0.480(3) 0.682(2) 0.089(3) 0.06(2) Uani 1 1 d U . .
H23 H 0.4602 0.6662 0.1038 0.070 Uiso 1 1 calc R . .
C24 C 0.468(3) 0.720(2) 0.088(3) 0.06(2) Uani 1 1 d U . .
H24 H 0.4400 0.7289 0.1023 0.077 Uiso 1 1 calc R . .
C25 C 0.496(3) 0.743(2) 0.068(3) 0.052(18) Uani 1 1 d U . .
H25 H 0.4878 0.7679 0.0678 0.063 Uiso 1 1 calc R . .
C26 C 0.537(3) 0.7305(18) 0.047(2) 0.043(16) Uani 1 1 d U . .
C27 C 0.550(3) 0.6930(18) 0.048(2) 0.044(16) Uani 1 1 d U . .
N28 N 0.590(2) 0.6790(13) 0.0296(19) 0.038(13) Uani 1 1 d U . .
C29 C 0.618(3) 0.7017(17) 0.011(2) 0.041(16) Uani 1 1 d U . .
C30 C 0.610(3) 0.7387(17) 0.008(2) 0.045(17) Uani 1 1 d U . .
H30 H 0.6314 0.7533 -0.0067 0.054 Uiso 1 1 calc R . .
C31 C 0.569(3) 0.7539(19) 0.026(3) 0.048(17) Uani 1 1 d U . .
O32 O 0.556(2) 0.7887(11) 0.0260(17) 0.050(12) Uani 1 1 d U . .
C33 C 0.586(3) 0.8125(17) 0.005(3) 0.054(19) Uani 1 1 d U . .
H33A H 0.5761 0.8064 -0.0299 0.065 Uiso 1 1 calc R . .
H33B H 0.6306 0.8103 0.0219 0.065 Uiso 1 1 calc R . .
C34 C 0.566(3) 0.8504(17) 0.009(3) 0.049(18) Uani 1 1 d U . .
H34 H 0.5212 0.8519 -0.0072 0.059 Uiso 1 1 calc R . .
C35 C 0.584(4) 0.8617(19) 0.063(3) 0.07(2) Uani 1 1 d U . .
H35A H 0.5677 0.8858 0.0639 0.103 Uiso 1 1 calc R . .
H35B H 0.6281 0.8619 0.0785 0.103 Uiso 1 1 calc R . .
H35C H 0.5664 0.8447 0.0792 0.103 Uiso 1 1 calc R . .
C36 C 0.596(3) 0.8756(18) -0.017(3) 0.06(2) Uani 1 1 d U . .
H36A H 0.5826 0.9003 -0.0152 0.093 Uiso 1 1 calc R . .
H36B H 0.5834 0.8684 -0.0513 0.093 Uiso 1 1 calc R . .
H36C H 0.6402 0.8741 -0.0015 0.093 Uiso 1 1 calc R . .
C37 C 0.665(3) 0.6873(19) -0.008(3) 0.046(17) Uani 1 1 d U . .
O38 O 0.692(2) 0.7077(13) -0.026(2) 0.076(17) Uani 1 1 d U . .
N39 N 0.675(2) 0.6516(14) -0.0034(19) 0.043(14) Uani 1 1 d U . .
H39 H 0.6532 0.6399 0.0103 0.052 Uiso 1 1 calc R . .
C40 C 0.715(3) 0.6309(18) -0.017(3) 0.042(16) Uani 1 1 d U . .
N41 N 0.716(2) 0.5966(14) -0.0050(19) 0.038(13) Uani 1 1 d U . .
C42 C 0.752(3) 0.5749(17) -0.017(2) 0.038(15) Uani 1 1 d U . .
C43 C 0.787(3) 0.5860(18) -0.045(2) 0.041(16) Uani 1 1 d U . .
H43 H 0.8105 0.5694 -0.0548 0.050 Uiso 1 1 calc R . .
C44 C 0.785(3) 0.6215(19) -0.056(2) 0.047(17) Uani 1 1 d U . .
H44 H 0.8098 0.6301 -0.0732 0.056 Uiso 1 1 calc R . .
C45 C 0.748(3) 0.6451(17) -0.044(2) 0.042(17) Uani 1 1 d U . .
H45 H 0.7445 0.6696 -0.0537 0.051 Uiso 1 1 calc R . .
N46 N 0.752(2) 0.5385(13) -0.0034(19) 0.039(13) Uani 1 1 d U . .
H46 H 0.7492 0.5338 0.0249 0.047 Uiso 1 1 calc R . .
C47 C 0.757(3) 0.5103(19) -0.031(2) 0.043(16) Uani 1 1 d U . .
O48 O 0.764(2) 0.5127(12) -0.0693(17) 0.055(13) Uani 1 1 d U . .
C49 C 0.754(3) 0.4740(18) -0.009(3) 0.043(16) Uani 1 1 d U . .
N50 N 0.759(2) 0.4711(14) 0.037(2) 0.044(14) Uani 1 1 d U . .
C51 C 0.758(3) 0.4377(18) 0.054(3) 0.044(16) Uani 1 1 d U . .
C52 C 0.753(4) 0.4075(19) 0.027(3) 0.06(2) Uani 1 1 d U . .
H52 H 0.7534 0.3845 0.0404 0.075 Uiso 1 1 calc R . .
C53 C 0.748(4) 0.411(2) -0.021(3) 0.07(2) Uani 1 1 d U . .
H53 H 0.7434 0.3900 -0.0408 0.078 Uiso 1 1 calc R . .
C54 C 0.749(3) 0.4450(19) -0.039(3) 0.055(19) Uani 1 1 d U . .
H54 H 0.7472 0.4482 -0.0718 0.066 Uiso 1 1 calc R . .
C55 C 0.762(3) 0.434(2) 0.106(3) 0.048(18) Uani 1 1 d U . .
O56 O 0.763(3) 0.4042(13) 0.1235(18) 0.072(16) Uani 1 1 d U . .
N57 N 0.763(2) 0.4654(13) 0.1294(19) 0.042(14) Uani 1 1 d U . .
H57A H 0.7609 0.4851 0.1124 0.051 Uiso 1 1 calc R . .
C58 C 0.767(3) 0.4699(17) 0.177(2) 0.042(16) Uani 1 1 d U . .
N59 N 0.770(2) 0.5047(14) 0.1902(19) 0.043(13) Uani 1 1 d U . .
C60 C 0.773(3) 0.5129(17) 0.235(2) 0.036(15) Uani 1 1 d U . .
C61 C 0.776(3) 0.487(2) 0.269(3) 0.055(19) Uani 1 1 d U . .
H61 H 0.7789 0.4931 0.3012 0.066 Uiso 1 1 calc R . .
C62 C 0.773(4) 0.452(2) 0.255(3) 0.06(2) Uani 1 1 d U . .
H62 H 0.7743 0.4336 0.2779 0.077 Uiso 1 1 calc R . .
C63 C 0.770(3) 0.4417(19) 0.210(3) 0.052(19) Uani 1 1 d U . .
H63 H 0.7694 0.4172 0.2006 0.062 Uiso 1 1 calc R . .
N64 N 0.780(2) 0.5493(13) 0.2452(18) 0.036(12) Uani 1 1 d U . .
H64 H 0.7966 0.5618 0.2281 0.044 Uiso 1 1 calc R . .
C65 C 0.764(3) 0.5679(18) 0.278(2) 0.041(15) Uani 1 1 d U . .
O66 O 0.741(2) 0.5555(11) 0.3054(16) 0.052(13) Uani 1 1 d U . .
C67 C 0.777(3) 0.6079(17) 0.277(2) 0.035(14) Uani 1 1 d U . .
N68 N 0.809(2) 0.6169(13) 0.2511(18) 0.038(13) Uani 1 1 d U . .
C69 C 0.820(3) 0.6536(17) 0.248(2) 0.039(15) Uani 1 1 d U . .
C70 C 0.795(3) 0.6800(17) 0.271(2) 0.035(14) Uani 1 1 d U . .
C71 C 0.762(3) 0.6672(19) 0.301(2) 0.043(16) Uani 1 1 d U . .
C72 C 0.753(3) 0.6315(18) 0.303(2) 0.045(17) Uani 1 1 d U . .
H72 H 0.7304 0.6224 0.3213 0.054 Uiso 1 1 calc R . .
O73 O 0.7428(19) 0.6930(11) 0.3234(16) 0.047(12) Uani 1 1 d U . .
C74 C 0.719(3) 0.6818(18) 0.359(3) 0.049(18) Uani 1 1 d U . .
H74A H 0.7490 0.6668 0.3844 0.058 Uiso 1 1 calc R . .
H74B H 0.6815 0.6674 0.3439 0.058 Uiso 1 1 calc R . .
C75 C 0.704(3) 0.7152(19) 0.383(3) 0.055(19) Uani 1 1 d U . .
H75 H 0.6709 0.7285 0.3576 0.066 Uiso 1 1 calc R . .
C76 C 0.681(4) 0.702(2) 0.422(3) 0.07(2) Uani 1 1 d U . .
H76A H 0.6471 0.6859 0.4074 0.110 Uiso 1 1 calc R . .
H76B H 0.6675 0.7231 0.4358 0.110 Uiso 1 1 calc R . .
H76C H 0.7139 0.6901 0.4478 0.110 Uiso 1 1 calc R . .
C77 C 0.757(4) 0.740(2) 0.403(3) 0.08(3) Uani 1 1 d U . .
H77A H 0.7715 0.7467 0.3776 0.114 Uiso 1 1 calc R . .
H77B H 0.7894 0.7274 0.4295 0.114 Uiso 1 1 calc R . .
H77C H 0.7442 0.7611 0.4165 0.114 Uiso 1 1 calc R . .
C78 C 0.806(3) 0.7158(17) 0.267(2) 0.038(15) Uani 1 1 d U . .
H78 H 0.7904 0.7333 0.2822 0.046 Uiso 1 1 calc R . .
C79 C 0.840(3) 0.7266(17) 0.240(2) 0.037(14) Uani 1 1 d U . .
C80 C 0.869(3) 0.7007(16) 0.220(2) 0.034(14) Uani 1 1 d U . .
C81 C 0.858(3) 0.6639(16) 0.224(2) 0.035(14) Uani 1 1 d U . .
C82 C 0.888(3) 0.6361(15) 0.203(2) 0.042(17) Uani 1 1 d U . .
H82A H 0.8933 0.6454 0.1737 0.062 Uiso 1 1 calc R . .
H82B H 0.8632 0.6144 0.1949 0.062 Uiso 1 1 calc R . .
H82C H 0.9285 0.6302 0.2274 0.062 Uiso 1 1 calc R . .
N83 N 0.905(2) 0.7104(13) 0.1944(18) 0.035(12) Uani 1 1 d U . .
C84 C 0.914(3) 0.7444(18) 0.190(2) 0.041(15) Uani 1 1 d U . .
C85 C 0.889(3) 0.7732(17) 0.210(2) 0.038(15) Uani 1 1 d U . .
H85 H 0.8981 0.7975 0.2050 0.045 Uiso 1 1 calc R . .
C86 C 0.854(3) 0.7643(17) 0.235(3) 0.044(16) Uani 1 1 d U . .
O87 O 0.828(2) 0.7869(11) 0.2563(16) 0.047(12) Uani 1 1 d U . .
C88 C 0.844(3) 0.8242(17) 0.259(3) 0.054(19) Uani 1 1 d U . .
H88A H 0.8354 0.8340 0.2261 0.065 Uiso 1 1 calc R . .
H88B H 0.8878 0.8272 0.2785 0.065 Uiso 1 1 calc R . .
C89 C 0.806(4) 0.843(2) 0.283(3) 0.07(2) Uani 1 1 d U . .
H89 H 0.8185 0.8692 0.2865 0.083 Uiso 1 1 calc R . .
C90 C 0.738(4) 0.841(2) 0.253(3) 0.08(2) Uani 1 1 d U . .
H90A H 0.7157 0.8543 0.2698 0.118 Uiso 1 1 calc R . .
H90B H 0.7255 0.8162 0.2487 0.118 Uiso 1 1 calc R . .
H90C H 0.7305 0.8523 0.2211 0.118 Uiso 1 1 calc R . .
C91 C 0.818(4) 0.829(2) 0.335(3) 0.08(3) Uani 1 1 d U . .
H91A H 0.7931 0.8424 0.3495 0.125 Uiso 1 1 calc R . .
H91B H 0.8610 0.8319 0.3553 0.125 Uiso 1 1 calc R . .
H91C H 0.8071 0.8035 0.3332 0.125 Uiso 1 1 calc R . .
C92 C 0.953(3) 0.7543(19) 0.161(2) 0.039(15) Uani 1 1 d U . .
O93 O 0.963(2) 0.7848(12) 0.1522(17) 0.050(12) Uani 1 1 d U . .
N94 N 0.977(2) 0.7240(14) 0.1487(18) 0.041(13) Uani 1 1 d U . .
H94 H 0.9668 0.7038 0.1594 0.049 Uiso 1 1 calc R . .
C95 C 1.014(3) 0.7206(18) 0.121(2) 0.036(15) Uani 1 1 d U . .
N96 N 1.029(2) 0.6856(15) 0.1183(19) 0.042(13) Uani 1 1 d U . .
C97 C 1.063(3) 0.6781(19) 0.092(2) 0.044(16) Uani 1 1 d U . .
C98 C 1.084(3) 0.704(2) 0.069(3) 0.053(18) Uani 1 1 d U . .
H98 H 1.1088 0.6977 0.0504 0.064 Uiso 1 1 calc R . .
C99 C 1.069(3) 0.740(2) 0.073(3) 0.057(19) Uani 1 1 d U . .
H99 H 1.0820 0.7583 0.0568 0.068 Uiso 1 1 calc R . .
C100 C 1.034(3) 0.7486(19) 0.100(2) 0.044(16) Uani 1 1 d U . .
H100 H 1.0238 0.7728 0.1041 0.053 Uiso 1 1 calc R . .
N101 N 1.075(2) 0.6417(15) 0.092(2) 0.047(14) Uani 1 1 d U . .
H101 H 1.0636 0.6281 0.1113 0.057 Uiso 1 1 calc R . .
C102 C 1.103(3) 0.624(2) 0.064(3) 0.059(19) Uani 1 1 d U . .
O103 O 1.126(2) 0.6392(14) 0.0388(18) 0.066(15) Uani 1 1 d U . .
C104 C 1.099(3) 0.584(2) 0.066(3) 0.06(2) Uani 1 1 d U . .
N106 N 1.083(3) 0.5670(18) 0.101(2) 0.062(16) Uani 1 1 d U . .
C106 C 1.078(3) 0.532(2) 0.099(4) 0.07(2) Uani 1 1 d U . .
C107 C 1.086(4) 0.512(2) 0.060(4) 0.09(3) Uani 1 1 d U . .
H107 H 1.0801 0.4868 0.0589 0.107 Uiso 1 1 calc R . .
C108 C 1.101(5) 0.528(3) 0.026(4) 0.10(3) Uani 1 1 d U . .
H108 H 1.1058 0.5149 0.0006 0.117 Uiso 1 1 calc R . .
C109 C 1.111(3) 0.565(2) 0.029(3) 0.08(2) Uani 1 1 d U . .
H109 H 1.1243 0.5769 0.0068 0.093 Uiso 1 1 calc R . .
C110 C 1.069(3) 0.512(3) 0.140(4) 0.08(2) Uani 1 1 d U . .
O111 O 1.059(3) 0.4789(16) 0.137(3) 0.10(2) Uani 1 1 d U . .
N112 N 1.073(3) 0.5308(18) 0.181(3) 0.074(19) Uani 1 1 d U . .
H112 H 1.0739 0.5542 0.1781 0.089 Uiso 1 1 calc R . .
C113 C 1.076(3) 0.518(2) 0.225(4) 0.07(2) Uani 1 1 d U . .
N114 N 1.078(2) 0.5428(18) 0.258(3) 0.066(17) Uani 1 1 d U . .
C115 C 1.084(4) 0.532(3) 0.304(4) 0.08(2) Uani 1 1 d U . .
C116 C 1.090(4) 0.495(3) 0.316(4) 0.09(3) Uani 1 1 d U . .
H116 H 1.0961 0.4873 0.3477 0.113 Uiso 1 1 calc R . .
C117 C 1.088(5) 0.473(3) 0.281(5) 0.11(4) Uani 1 1 d U . .
H117 H 1.0913 0.4479 0.2895 0.133 Uiso 1 1 calc R . .
C118 C 1.081(4) 0.482(3) 0.235(4) 0.09(3) Uani 1 1 d U . .
H118 H 1.0789 0.4641 0.2106 0.113 Uiso 1 1 calc R . .
N119 N 1.082(3) 0.560(2) 0.334(3) 0.078(19) Uani 1 1 d U . .
H119 H 1.0869 0.5818 0.3241 0.094 Uiso 1 1 calc R . .
C120 C 1.075(4) 0.558(4) 0.376(4) 0.10(3) Uani 1 1 d U . .
O121 O 1.069(4) 0.529(2) 0.395(3) 0.15(3) Uani 1 1 d U . .
C122 C 1.076(4) 0.592(4) 0.403(3) 0.10(2) Uani 1 1 d U . .
N123 N 1.102(3) 0.622(2) 0.391(2) 0.08(2) Uani 1 1 d U . .
C124 C 1.099(4) 0.652(3) 0.413(3) 0.08(2) Uani 1 1 d U . .
C125 C 1.067(4) 0.656(4) 0.445(3) 0.10(3) Uani 1 1 d U . .
C126 C 1.043(5) 0.623(5) 0.458(4) 0.13(3) Uani 1 1 d U . .
C127 C 1.049(4) 0.593(4) 0.436(4) 0.12(3) Uani 1 1 d U . .
H127 H 1.0331 0.5715 0.4443 0.139 Uiso 1 1 calc R . .
O128 O 1.016(3) 0.629(3) 0.492(2) 0.16(3) Uani 1 1 d U . .
C129 C 1.001(5) 0.596(5) 0.514(4) 0.19(6) Uani 1 1 d U . .
H12A H 1.0393 0.5843 0.5341 0.232 Uiso 1 1 calc R . .
H12B H 0.9783 0.5796 0.4873 0.232 Uiso 1 1 calc R . .
C130 C 0.964(6) 0.604(5) 0.544(4) 0.21(6) Uani 1 1 d U . .
H130 H 0.9254 0.6153 0.5226 0.250 Uiso 1 1 calc R . .
C131 C 1.001(8) 0.633(6) 0.584(6) 0.27(8) Uani 1 1 d U . .
H13F H 0.9745 0.6413 0.6013 0.399 Uiso 1 1 calc R . .
H13D H 1.0122 0.6530 0.5684 0.399 Uiso 1 1 calc R . .
H13E H 1.0371 0.6216 0.6076 0.399 Uiso 1 1 calc R . .
C132 C 0.948(6) 0.568(5) 0.566(5) 0.24(8) Uani 1 1 d U . .
H13A H 0.9220 0.5736 0.5844 0.359 Uiso 1 1 calc R . .
H13B H 0.9858 0.5567 0.5881 0.359 Uiso 1 1 calc R . .
H13C H 0.9271 0.5513 0.5396 0.359 Uiso 1 1 calc R . .
C133 C 1.063(5) 0.688(4) 0.465(4) 0.13(4) Uani 1 1 d U . .
H133 H 1.0427 0.6897 0.4878 0.156 Uiso 1 1 calc R . .
C134 C 1.089(4) 0.720(3) 0.453(3) 0.11(3) Uani 1 1 d U . .
H134 H 1.0823 0.7428 0.4636 0.129 Uiso 1 1 calc R . .
C135 C 1.125(4) 0.716(3) 0.423(3) 0.09(3) Uani 1 1 d U . .
H135 H 1.1452 0.7366 0.4163 0.111 Uiso 1 1 calc R . .
C136 C 1.131(4) 0.682(3) 0.405(3) 0.07(2) Uani 1 1 d U . .
N137 N 1.169(3) 0.6747(17) 0.379(2) 0.059(16) Uani 1 1 d U . .
H137 H 1.1704 0.6522 0.3702 0.070 Uiso 1 1 calc R . .
C138 C 1.202(3) 0.698(2) 0.365(3) 0.054(18) Uani 1 1 d U . .
O139 O 1.202(2) 0.7314(15) 0.3689(19) 0.076(16) Uani 1 1 d U . .
C140 C 1.244(3) 0.682(2) 0.341(3) 0.050(17) Uani 1 1 d U . .
N141 N 1.248(2) 0.6458(14) 0.3435(19) 0.041(13) Uani 1 1 d U . .
C142 C 1.284(3) 0.6304(18) 0.322(2) 0.042(16) Uani 1 1 d U . .
C143 C 1.316(3) 0.6504(18) 0.298(2) 0.045(16) Uani 1 1 d U . .
C144 C 1.310(3) 0.6891(19) 0.298(3) 0.052(18) Uani 1 1 d U . .
C145 C 1.275(3) 0.704(2) 0.321(3) 0.053(18) Uani 1 1 d U . .
H145 H 1.2712 0.7294 0.3227 0.064 Uiso 1 1 calc R . .
O146 O 1.342(2) 0.7070(12) 0.2765(18) 0.063(14) Uani 1 1 d U . .
C147 C 1.343(4) 0.7456(19) 0.279(3) 0.08(3) Uani 1 1 d U . .
H14B H 1.3572 0.7538 0.3128 0.093 Uiso 1 1 calc R . .
H14C H 1.3021 0.7553 0.2609 0.093 Uiso 1 1 calc R . .
C148 C 1.386(5) 0.758(2) 0.255(3) 0.09(3) Uani 1 1 d U . .
H148 H 1.4254 0.7451 0.2694 0.107 Uiso 1 1 calc R . .
C149 C 1.397(5) 0.799(2) 0.267(4) 0.12(4) Uani 1 1 d U . .
H14D H 1.4115 0.8032 0.3019 0.174 Uiso 1 1 calc R . .
H14E H 1.3593 0.8126 0.2507 0.174 Uiso 1 1 calc R . .
H14F H 1.4281 0.8081 0.2543 0.174 Uiso 1 1 calc R . .
C150 C 1.360(5) 0.753(3) 0.201(3) 0.13(4) Uani 1 1 d U . .
H15G H 1.3896 0.7593 0.1868 0.197 Uiso 1 1 calc R . .
H15H H 1.3231 0.7673 0.1868 0.197 Uiso 1 1 calc R . .
H15I H 1.3489 0.7272 0.1942 0.197 Uiso 1 1 calc R . .
C151 C 1.352(3) 0.6328(19) 0.276(2) 0.045(17) Uani 1 1 d U . .
H151 H 1.3719 0.6466 0.2594 0.055 Uiso 1 1 calc R . .
C152 C 1.358(3) 0.5968(19) 0.278(3) 0.049(18) Uani 1 1 d U . .
H152 H 1.3822 0.5854 0.2621 0.059 Uiso 1 1 calc R . .
C153 C 1.330(3) 0.5761(18) 0.304(2) 0.042(16) Uani 1 1 d U . .
H153 H 1.3360 0.5509 0.3069 0.051 Uiso 1 1 calc R . .
C154 C 1.293(3) 0.5926(18) 0.323(2) 0.041(15) Uani 1 1 d U . .
N155 N 1.262(3) 0.5692(15) 0.348(2) 0.043(14) Uani 1 1 d U . .
O156 O 1.209(2) 0.5752(12) 0.3409(18) 0.057(14) Uani 1 1 d U . .
O157 O 1.292(2) 0.5443(11) 0.3722(16) 0.047(12) Uani 1 1 d U . .
C201 C 0.640(3) 0.629(2) 0.180(3) 0.051(18) Uani 1 1 d U . .
H201 H 0.6185 0.6415 0.1966 0.061 Uiso 1 1 calc R . .
C202 C 0.637(3) 0.592(2) 0.179(2) 0.051(18) Uani 1 1 d U . .
H202 H 0.6150 0.5797 0.1949 0.061 Uiso 1 1 calc R . .
C203 C 0.668(3) 0.5727(18) 0.153(2) 0.047(17) Uani 1 1 d U . .
H203 H 0.6635 0.5474 0.1502 0.056 Uiso 1 1 calc R . .
C204 C 0.703(3) 0.5906(18) 0.133(2) 0.041(16) Uani 1 1 d U . .
C205 C 0.709(3) 0.6287(18) 0.134(2) 0.043(16) Uani 1 1 d U . .
C206 C 0.675(3) 0.6476(18) 0.158(2) 0.043(16) Uani 1 1 d U . .
N207 N 0.735(3) 0.5686(15) 0.108(2) 0.041(13) Uani 1 1 d U . .
O208 O 0.788(2) 0.5759(12) 0.1154(17) 0.054(13) Uani 1 1 d U . .
O209 O 0.707(2) 0.5434(11) 0.0829(16) 0.044(12) Uani 1 1 d U . .
N210 N 0.744(2) 0.6454(14) 0.113(2) 0.044(14) Uani 1 1 d U . .
C211 C 0.747(3) 0.6812(19) 0.116(3) 0.048(17) Uani 1 1 d U . .
C212 C 0.715(3) 0.7024(18) 0.137(2) 0.047(17) Uani 1 1 d U . .
H212 H 0.7176 0.7278 0.1366 0.056 Uiso 1 1 calc R . .
C213 C 0.679(3) 0.6863(19) 0.159(3) 0.051(18) Uani 1 1 d U . .
O214 O 0.644(2) 0.7021(13) 0.1803(18) 0.062(14) Uani 1 1 d U . .
C215 C 0.641(4) 0.741(2) 0.177(3) 0.07(2) Uani 1 1 d U . .
H21G H 0.6279 0.7485 0.1427 0.082 Uiso 1 1 calc R . .
H21H H 0.6807 0.7515 0.1958 0.082 Uiso 1 1 calc R . .
C216 C 0.593(4) 0.751(2) 0.199(3) 0.08(3) Uani 1 1 d U . .
H216 H 0.5547 0.7381 0.1813 0.100 Uiso 1 1 calc R . .
C217 C 0.614(5) 0.743(2) 0.254(3) 0.10(3) Uani 1 1 d U . .
H21A H 0.5815 0.7493 0.2656 0.147 Uiso 1 1 calc R . .
H21B H 0.6506 0.7567 0.2716 0.147 Uiso 1 1 calc R . .
H21C H 0.6228 0.7172 0.2589 0.147 Uiso 1 1 calc R . .
C218 C 0.581(5) 0.793(2) 0.189(4) 0.11(4) Uani 1 1 d U . .
H21D H 0.5495 0.8005 0.2012 0.170 Uiso 1 1 calc R . .
H21E H 0.5670 0.7973 0.1538 0.170 Uiso 1 1 calc R . .
H21F H 0.6184 0.8062 0.2056 0.170 Uiso 1 1 calc R . .
C219 C 0.788(4) 0.699(2) 0.095(3) 0.053(19) Uani 1 1 d U . .
O220 O 0.789(2) 0.7314(14) 0.0919(18) 0.064(14) Uani 1 1 d U . .
N221 N 0.822(3) 0.6768(15) 0.081(2) 0.049(15) Uani 1 1 d U . .
H22A H 0.8220 0.6543 0.0897 0.059 Uiso 1 1 calc R . .
C222 C 0.858(3) 0.684(2) 0.054(2) 0.047(16) Uani 1 1 d U . .
C223 C 0.861(3) 0.717(2) 0.034(3) 0.055(19) Uani 1 1 d U . .
H223 H 0.8407 0.7372 0.0412 0.066 Uiso 1 1 calc R . .
C224 C 0.894(4) 0.720(2) 0.004(3) 0.06(2) Uani 1 1 d U . .
H224 H 0.8984 0.7435 -0.0081 0.076 Uiso 1 1 calc R . .
C225 C 0.922(3) 0.693(2) -0.010(3) 0.06(2) Uani 1 1 d U . .
H225 H 0.9410 0.6959 -0.0324 0.073 Uiso 1 1 calc R . .
C226 C 0.920(3) 0.659(2) 0.011(3) 0.050(17) Uani 1 1 d U . .
C227 C 0.890(3) 0.654(2) 0.044(2) 0.044(16) Uani 1 1 d U . .
N228 N 0.890(2) 0.6223(16) 0.068(2) 0.049(14) Uani 1 1 d U . .
C229 C 0.916(3) 0.595(2) 0.055(2) 0.044(16) Uani 1 1 d U . .
C230 C 0.942(3) 0.595(2) 0.019(2) 0.048(17) Uani 1 1 d U . .
H230 H 0.9574 0.5742 0.0103 0.058 Uiso 1 1 calc R . .
C231 C 0.943(3) 0.628(2) -0.003(3) 0.049(17) Uani 1 1 d U . .
O232 O 0.968(2) 0.6324(13) -0.0376(18) 0.061(14) Uani 1 1 d U . .
C233 C 0.984(3) 0.603(2) -0.060(3) 0.06(2) Uani 1 1 d U . .
H23A H 0.9477 0.5920 -0.0844 0.076 Uiso 1 1 calc R . .
H23B H 1.0061 0.5850 -0.0357 0.076 Uiso 1 1 calc R . .
C234 C 1.026(4) 0.618(2) -0.086(3) 0.07(2) Uani 1 1 d U . .
H234 H 1.0606 0.6313 -0.0611 0.080 Uiso 1 1 calc R . .
C235 C 1.051(4) 0.589(2) -0.106(3) 0.09(3) Uani 1 1 d U . .
H23C H 1.0786 0.5990 -0.1201 0.130 Uiso 1 1 calc R . .
H23D H 1.0173 0.5767 -0.1307 0.130 Uiso 1 1 calc R . .
H23E H 1.0724 0.5725 -0.0795 0.130 Uiso 1 1 calc R . .
C236 C 0.991(5) 0.645(3) -0.126(4) 0.12(4) Uani 1 1 d U . .
H23F H 0.9748 0.6642 -0.1113 0.179 Uiso 1 1 calc R . .
H23G H 0.9571 0.6324 -0.1505 0.179 Uiso 1 1 calc R . .
H23H H 1.0181 0.6550 -0.1407 0.179 Uiso 1 1 calc R . .
C237 C 0.919(3) 0.560(2) 0.081(3) 0.047(17) Uani 1 1 d U . .
O238 O 0.926(2) 0.5316(14) 0.0632(17) 0.065(15) Uani 1 1 d U . .
N239 N 0.914(2) 0.5631(14) 0.126(2) 0.045(14) Uani 1 1 d U . .
H239 H 0.9093 0.5850 0.1345 0.054 Uiso 1 1 calc R . .
C240 C 0.917(3) 0.5351(19) 0.160(3) 0.046(17) Uani 1 1 d U . .
N241 N 0.920(2) 0.5473(14) 0.203(2) 0.043(13) Uani 1 1 d U . .
C242 C 0.923(3) 0.5220(19) 0.237(3) 0.043(16) Uani 1 1 d U . .
C243 C 0.923(3) 0.4860(19) 0.229(3) 0.053(19) Uani 1 1 d U . .
H243 H 0.9248 0.4692 0.2534 0.064 Uiso 1 1 calc R . .
C244 C 0.919(3) 0.475(2) 0.182(3) 0.06(2) Uani 1 1 d U . .
H244 H 0.9197 0.4499 0.1751 0.073 Uiso 1 1 calc R . .
C245 C 0.916(3) 0.4996(19) 0.148(3) 0.052(18) Uani 1 1 d U . .
H245 H 0.9127 0.4924 0.1160 0.062 Uiso 1 1 calc R . .
N246 N 0.923(2) 0.5366(14) 0.280(2) 0.044(13) Uani 1 1 d U . .
H246 H 0.9216 0.5602 0.2823 0.052 Uiso 1 1 calc R . .
C247 C 0.925(3) 0.517(2) 0.321(3) 0.047(17) Uani 1 1 d U . .
O248 O 0.937(2) 0.4854(14) 0.3270(18) 0.065(15) Uani 1 1 d U . .
C249 C 0.904(3) 0.537(2) 0.357(3) 0.052(18) Uani 1 1 d U . .
N250 N 0.904(2) 0.5731(15) 0.3574(19) 0.043(13) Uani 1 1 d U . .
C251 C 0.882(3) 0.589(2) 0.388(3) 0.051(17) Uani 1 1 d U . .
C252 C 0.860(3) 0.570(2) 0.419(3) 0.06(2) Uani 1 1 d U . .
H252 H 0.8432 0.5825 0.4397 0.073 Uiso 1 1 calc R . .
C253 C 0.862(4) 0.533(2) 0.419(3) 0.08(3) Uani 1 1 d U . .
H253 H 0.8474 0.5196 0.4396 0.093 Uiso 1 1 calc R . .
C254 C 0.884(4) 0.516(2) 0.387(3) 0.07(2) Uani 1 1 d U . .
H254 H 0.8864 0.4910 0.3863 0.079 Uiso 1 1 calc R . .
C255 C 0.884(3) 0.629(2) 0.393(3) 0.053(18) Uani 1 1 d U . .
O256 O 0.862(2) 0.6443(13) 0.4187(18) 0.065(15) Uani 1 1 d U . .
N257 N 0.914(2) 0.6454(15) 0.367(2) 0.048(14) Uani 1 1 d U . .
H257 H 0.9266 0.6313 0.3489 0.057 Uiso 1 1 calc R . .
C258 C 0.927(3) 0.6824(18) 0.366(2) 0.040(15) Uani 1 1 d U . .
N259 N 0.961(2) 0.6883(14) 0.3401(19) 0.042(13) Uani 1 1 d U . .
C260 C 0.977(3) 0.7221(19) 0.336(2) 0.040(15) Uani 1 1 d U . .
C261 C 0.955(3) 0.7511(18) 0.356(2) 0.043(16) Uani 1 1 d U . .
H261 H 0.9644 0.7752 0.3503 0.052 Uiso 1 1 calc R . .
C262 C 0.922(3) 0.743(2) 0.383(3) 0.051(18) Uani 1 1 d U . .
H262 H 0.9090 0.7623 0.3994 0.061 Uiso 1 1 calc R . .
C263 C 0.905(3) 0.7083(19) 0.388(2) 0.050(17) Uani 1 1 d U . .
H263 H 0.8803 0.7026 0.4063 0.060 Uiso 1 1 calc R . .
N264 N 1.014(2) 0.7256(13) 0.3088(18) 0.039(13) Uani 1 1 d U . .
H264 H 1.0246 0.7052 0.2992 0.047 Uiso 1 1 calc R . .
C265 C 1.036(3) 0.7552(19) 0.295(2) 0.039(15) Uani 1 1 d U . .
O266 O 1.0252(19) 0.7864(12) 0.3026(16) 0.048(12) Uani 1 1 d U . .
C267 C 1.077(3) 0.7463(18) 0.266(2) 0.038(15) Uani 1 1 d U . .
N268 N 1.086(2) 0.7118(14) 0.2630(17) 0.036(12) Uani 1 1 d U . .
C269 C 1.123(3) 0.7027(17) 0.238(2) 0.033(14) Uani 1 1 d U . .
C270 C 1.148(3) 0.7287(16) 0.215(2) 0.039(15) Uani 1 1 d U . .
C271 C 1.134(3) 0.7659(18) 0.220(2) 0.043(16) Uani 1 1 d U . .
C272 C 1.098(3) 0.7743(17) 0.245(2) 0.039(15) Uani 1 1 d U . .
H272 H 1.0878 0.7985 0.2486 0.047 Uiso 1 1 calc R . .
O273 O 1.159(2) 0.7891(11) 0.1980(17) 0.053(13) Uani 1 1 d U . .
C274 C 1.140(4) 0.8259(17) 0.194(3) 0.06(2) Uani 1 1 d U . .
H27A H 1.1483 0.8362 0.2264 0.076 Uiso 1 1 calc R . .
H27B H 1.0956 0.8273 0.1750 0.076 Uiso 1 1 calc R . .
C275 C 1.173(4) 0.846(2) 0.168(3) 0.08(3) Uani 1 1 d U . .
H275 H 1.1571 0.8715 0.1632 0.093 Uiso 1 1 calc R . .
C276 C 1.166(5) 0.830(2) 0.120(3) 0.11(3) Uani 1 1 d U . .
H27C H 1.1903 0.8441 0.1050 0.162 Uiso 1 1 calc R . .
H27D H 1.1229 0.8315 0.0979 0.162 Uiso 1 1 calc R . .
H27E H 1.1793 0.8054 0.1239 0.162 Uiso 1 1 calc R . .
C277 C 1.238(5) 0.847(3) 0.200(4) 0.14(4) Uani 1 1 d U . .
H27F H 1.2609 0.8605 0.1844 0.203 Uiso 1 1 calc R . .
H27G H 1.2531 0.8225 0.2068 0.203 Uiso 1 1 calc R . .
H27H H 1.2418 0.8588 0.2312 0.203 Uiso 1 1 calc R . .
C278 C 1.183(3) 0.7183(17) 0.189(2) 0.036(15) Uani 1 1 d U . .
H278 H 1.1987 0.7359 0.1733 0.043 Uiso 1 1 calc R . .
C279 C 1.195(3) 0.6825(17) 0.185(2) 0.037(14) Uani 1 1 d U . .
C280 C 1.172(3) 0.6559(17) 0.208(2) 0.036(14) Uani 1 1 d U . .
C281 C 1.134(3) 0.6657(16) 0.234(2) 0.036(14) Uani 1 1 d U . .
C282 C 1.105(3) 0.6377(16) 0.255(2) 0.041(16) Uani 1 1 d U . .
H28F H 1.0676 0.6288 0.2292 0.062 Uiso 1 1 calc R . .
H28G H 1.0941 0.6483 0.2811 0.062 Uiso 1 1 calc R . .
H28C H 1.1329 0.6177 0.2677 0.062 Uiso 1 1 calc R . .
N283 N 1.183(2) 0.6198(14) 0.2056(18) 0.038(13) Uani 1 1 d U . .
C284 C 1.215(3) 0.6113(17) 0.178(2) 0.034(14) Uani 1 1 d U . .
C285 C 1.237(3) 0.6349(17) 0.152(2) 0.039(15) Uani 1 1 d U . .
H286 H 1.2587 0.6262 0.1325 0.046 Uiso 1 1 calc R . .
C286 C 1.228(3) 0.6697(18) 0.155(2) 0.037(15) Uani 1 1 d U . .
O287 O 1.2452(19) 0.6965(11) 0.1314(15) 0.046(11) Uani 1 1 d U . .
C288 C 1.267(3) 0.6856(18) 0.094(3) 0.053(19) Uani 1 1 d U . .
H28A H 1.2355 0.6710 0.0697 0.063 Uiso 1 1 calc R . .
H28B H 1.3037 0.6705 0.1089 0.063 Uiso 1 1 calc R . .
C289 C 1.283(3) 0.7185(18) 0.070(3) 0.051(18) Uani 1 1 d U . .
H289 H 1.3162 0.7320 0.0945 0.061 Uiso 1 1 calc R . .
C290 C 1.229(3) 0.743(2) 0.050(3) 0.07(2) Uani 1 1 d U . .
H29A H 1.2167 0.7508 0.0768 0.105 Uiso 1 1 calc R . .
H29B H 1.1951 0.7300 0.0258 0.105 Uiso 1 1 calc R . .
H29C H 1.2397 0.7638 0.0348 0.105 Uiso 1 1 calc R . .
C291 C 1.306(3) 0.7052(19) 0.031(3) 0.06(2) Uani 1 1 d U . .
H29D H 1.3179 0.7257 0.0155 0.091 Uiso 1 1 calc R . .
H29E H 1.2732 0.6919 0.0056 0.091 Uiso 1 1 calc R . .
H29F H 1.3406 0.6893 0.0455 0.091 Uiso 1 1 calc R . .
C292 C 1.229(3) 0.5716(17) 0.177(2) 0.039(15) Uani 1 1 d U . .
O293 O 1.253(2) 0.5599(12) 0.1496(17) 0.055(13) Uani 1 1 d U . .
N294 N 1.213(2) 0.5512(13) 0.2090(18) 0.038(13) Uani 1 1 d U . .
H294 H 1.1950 0.5625 0.2258 0.045 Uiso 1 1 calc R . .
C295 C 1.223(3) 0.5153(17) 0.218(2) 0.037(15) Uani 1 1 d U . .
N296 N 1.230(2) 0.5060(14) 0.264(2) 0.041(13) Uani 1 1 d U . .
C297 C 1.239(3) 0.4717(19) 0.276(3) 0.051(18) Uani 1 1 d U . .
C298 C 1.241(3) 0.4446(19) 0.244(3) 0.06(2) Uani 1 1 d U . .
H298 H 1.2481 0.4203 0.2540 0.072 Uiso 1 1 calc R . .
C299 C 1.233(3) 0.4543(19) 0.196(3) 0.06(2) Uani 1 1 d U . .
H299 H 1.2344 0.4368 0.1732 0.073 Uiso 1 1 calc R . .
C300 C 1.222(3) 0.4906(18) 0.183(3) 0.050(18) Uani 1 1 d U . .
H300 H 1.2147 0.4981 0.1503 0.060 Uiso 1 1 calc R . .
N301 N 1.244(3) 0.4653(15) 0.324(2) 0.055(16) Uani 1 1 d U . .
H301 H 1.2499 0.4841 0.3430 0.066 Uiso 1 1 calc R . .
C302 C 1.240(3) 0.433(2) 0.344(3) 0.050(18) Uani 1 1 d U . .
O303 O 1.240(3) 0.4038(13) 0.3253(19) 0.072(16) Uani 1 1 d U . .
C304 C 1.238(3) 0.436(2) 0.395(3) 0.052(17) Uani 1 1 d U . .
N305 N 1.237(2) 0.4685(13) 0.413(2) 0.040(13) Uani 1 1 d U . .
C306 C 1.231(3) 0.4698(19) 0.456(3) 0.050(17) Uani 1 1 d U . .
C307 C 1.228(3) 0.439(2) 0.482(3) 0.06(2) Uani 1 1 d U . .
H307 H 1.2267 0.4405 0.5137 0.071 Uiso 1 1 calc R . .
C308 C 1.228(4) 0.406(2) 0.463(3) 0.07(2) Uani 1 1 d U . .
H308 H 1.2230 0.3851 0.4793 0.082 Uiso 1 1 calc R . .
C309 C 1.235(3) 0.4033(18) 0.419(3) 0.053(19) Uani 1 1 d U . .
H309 H 1.2380 0.3807 0.4050 0.063 Uiso 1 1 calc R . .
C310 C 1.229(3) 0.506(2) 0.480(3) 0.055(19) Uani 1 1 d U . .
O311 O 1.219(3) 0.5072(13) 0.517(2) 0.084(19) Uani 1 1 d U . .
N212 N 1.238(2) 0.5350(14) 0.4556(19) 0.045(14) Uani 1 1 d U . .
H312 H 1.2438 0.5313 0.4283 0.053 Uiso 1 1 calc R . .
C313 C 1.237(3) 0.5711(19) 0.471(2) 0.047(17) Uani 1 1 d U . .
N314 N 1.275(2) 0.5930(14) 0.4592(18) 0.039(13) Uani 1 1 d U . .
C315 C 1.277(3) 0.6270(17) 0.473(2) 0.039(16) Uani 1 1 d U . .
C316 C 1.244(3) 0.6408(19) 0.500(2) 0.044(17) Uani 1 1 d U . .
H316 H 1.2477 0.6650 0.5104 0.053 Uiso 1 1 calc R . .
C317 C 1.205(3) 0.6167(19) 0.510(2) 0.046(17) Uani 1 1 d U . .
H317 H 1.1800 0.6250 0.5272 0.055 Uiso 1 1 calc R . .
C318 C 1.201(3) 0.5819(19) 0.496(2) 0.045(17) Uani 1 1 d U . .
H318 H 1.1754 0.5654 0.5041 0.054 Uiso 1 1 calc R . .
N319 N 1.318(2) 0.6476(13) 0.4605(19) 0.042(13) Uani 1 1 d U . .
H319 H 1.3382 0.6360 0.4455 0.050 Uiso 1 1 calc R . .
C320 C 1.331(3) 0.6836(18) 0.468(3) 0.043(16) Uani 1 1 d U . .
O321 O 1.308(2) 0.7031(12) 0.4892(19) 0.065(15) Uani 1 1 d U . .
C322 C 1.375(3) 0.6959(17) 0.446(2) 0.039(15) Uani 1 1 d U . .
N323 N 1.401(2) 0.6722(13) 0.4271(18) 0.036(12) Uani 1 1 d U . .
C324 C 1.439(3) 0.6844(18) 0.405(2) 0.042(16) Uani 1 1 d U . .
C325 C 1.453(3) 0.7210(17) 0.402(2) 0.042(15) Uani 1 1 d U . .
C326 C 1.423(3) 0.7458(19) 0.424(3) 0.049(17) Uani 1 1 d U . .
C327 C 1.385(3) 0.7333(17) 0.446(3) 0.045(17) Uani 1 1 d U . .
H327 H 1.3660 0.7492 0.4610 0.054 Uiso 1 1 calc R . .
O328 O 1.439(2) 0.7806(12) 0.4232(18) 0.057(13) Uani 1 1 d U . .
C329 C 1.410(3) 0.8066(17) 0.444(3) 0.06(2) Uani 1 1 d U . .
H32A H 1.4178 0.8005 0.4783 0.070 Uiso 1 1 calc R . .
H32B H 1.3655 0.8062 0.4257 0.070 Uiso 1 1 calc R . .
C330 C 1.434(4) 0.8433(19) 0.441(3) 0.08(2) Uani 1 1 d U . .
H330 H 1.4789 0.8435 0.4608 0.091 Uiso 1 1 calc R . .
C331 C 1.403(4) 0.8699(19) 0.462(4) 0.10(3) Uani 1 1 d U . .
H33C H 1.4108 0.8635 0.4960 0.150 Uiso 1 1 calc R . .
H33D H 1.3597 0.8697 0.4432 0.150 Uiso 1 1 calc R . .
H33E H 1.4197 0.8939 0.4608 0.150 Uiso 1 1 calc R . .
C332 C 1.425(5) 0.853(3) 0.390(4) 0.13(4) Uani 1 1 d U . .
H33F H 1.4483 0.8364 0.3770 0.193 Uiso 1 1 calc R . .
H33G H 1.4402 0.8776 0.3887 0.193 Uiso 1 1 calc R . .
H33H H 1.3822 0.8517 0.3693 0.193 Uiso 1 1 calc R . .
C333 C 1.492(3) 0.732(2) 0.378(3) 0.052(18) Uani 1 1 d U . .
H333 H 1.5007 0.7562 0.3761 0.063 Uiso 1 1 calc R . .
C334 C 1.516(3) 0.706(2) 0.358(3) 0.055(19) Uani 1 1 d U . .
H334 H 1.5421 0.7130 0.3418 0.065 Uiso 1 1 calc R . .
C335 C 1.505(3) 0.6692(19) 0.361(2) 0.049(17) Uani 1 1 d U . .
H335 H 1.5225 0.6519 0.3469 0.059 Uiso 1 1 calc R . .
C336 C 1.468(3) 0.6587(18) 0.385(2) 0.043(16) Uani 1 1 d U . .
N337 N 1.457(2) 0.6224(14) 0.3942(19) 0.043(13) Uani 1 1 d U . .
H337 H 1.4335 0.6197 0.4113 0.052 Uiso 1 1 calc R . .
C338 C 1.476(3) 0.5914(19) 0.381(3) 0.047(16) Uani 1 1 d U . .
O339 O 1.503(2) 0.5888(13) 0.3533(18) 0.060(14) Uani 1 1 d U . .
C340 C 1.459(3) 0.5589(19) 0.405(3) 0.046(16) Uani 1 1 d U . .
N341 N 1.442(2) 0.5664(14) 0.441(2) 0.046(14) Uani 1 1 d U . .
C342 C 1.427(3) 0.5369(18) 0.464(3) 0.048(17) Uani 1 1 d U . .
C343 C 1.427(3) 0.5017(18) 0.448(3) 0.051(18) Uani 1 1 d U . .
C344 C 1.448(3) 0.496(2) 0.408(3) 0.057(19) Uani 1 1 d U . .
C345 C 1.463(3) 0.5247(18) 0.386(3) 0.049(17) Uani 1 1 d U . .
H345 H 1.4769 0.5218 0.3597 0.059 Uiso 1 1 calc R . .
O346 O 1.449(2) 0.4614(13) 0.3955(19) 0.066(15) Uani 1 1 d U . .
C347 C 1.469(4) 0.454(2) 0.356(3) 0.07(2) Uani 1 1 d U . .
H34A H 1.5121 0.4606 0.3650 0.083 Uiso 1 1 calc R . .
H34B H 1.4444 0.4675 0.3265 0.083 Uiso 1 1 calc R . .
C348 C 1.461(4) 0.413(2) 0.346(3) 0.07(2) Uani 1 1 d U . .
H348 H 1.4811 0.3999 0.3774 0.086 Uiso 1 1 calc R . .
C349 C 1.391(4) 0.404(2) 0.325(3) 0.09(3) Uani 1 1 d U . .
H34C H 1.3861 0.3779 0.3196 0.136 Uiso 1 1 calc R . .
H34D H 1.3714 0.4166 0.2945 0.136 Uiso 1 1 calc R . .
H34E H 1.3727 0.4110 0.3487 0.136 Uiso 1 1 calc R . .
C350 C 1.491(5) 0.403(2) 0.309(3) 0.11(3) Uani 1 1 d U . .
H35F H 1.5342 0.4088 0.3230 0.158 Uiso 1 1 calc R . .
H35G H 1.4713 0.4162 0.2789 0.158 Uiso 1 1 calc R . .
H35H H 1.4859 0.3771 0.3027 0.158 Uiso 1 1 calc R . .
C351 C 1.409(3) 0.473(2) 0.472(3) 0.06(2) Uani 1 1 d U . .
H351 H 1.4083 0.4495 0.4605 0.073 Uiso 1 1 calc R . .
C352 C 1.392(4) 0.479(2) 0.509(3) 0.06(2) Uani 1 1 d U . .
H352 H 1.3800 0.4597 0.5242 0.076 Uiso 1 1 calc R . .
C353 C 1.392(3) 0.514(2) 0.527(3) 0.06(2) Uani 1 1 d U . .
H353 H 1.3803 0.5179 0.5539 0.071 Uiso 1 1 calc R . .
C354 C 1.410(3) 0.542(2) 0.505(3) 0.055(18) Uani 1 1 d U . .
N355 N 1.413(3) 0.5770(17) 0.529(2) 0.051(15) Uani 1 1 d U . .
O356 O 1.386(3) 0.5805(14) 0.5564(19) 0.074(16) Uani 1 1 d U . .
O357 O 1.445(3) 0.5997(14) 0.521(2) 0.072(16) Uani 1 1 d U . .
Cl1 Cl 0.9038(10) 0.8751(6) 0.1788(9) 0.085(7) Uani 1 1 d DU . .
C901 C 0.981(4) 0.870(3) 0.205(4) 0.15(5) Uani 1 1 d DU . .
H90D H 0.9910 0.8453 0.1980 0.181 Uiso 1 1 calc R . .
H90E H 1.0000 0.8866 0.1889 0.181 Uiso 1 1 calc R . .
C902 C 1.010(4) 0.875(5) 0.256(5) 0.23(8) Uani 1 1 d DU . .
H90F H 1.0044 0.8535 0.2731 0.279 Uiso 1 1 calc R . .
H90G H 0.9903 0.8956 0.2658 0.279 Uiso 1 1 calc R . .
Cl2 Cl 1.0903(10) 0.8843(6) 0.2717(9) 0.092(8) Uani 1 1 d DU . .
Cl3 Cl 0.4499(11) 0.5164(7) 0.2525(9) 0.098(8) Uani 1 1 d DU . .
C903 C 0.375(3) 0.509(2) 0.214(3) 0.08(2) Uani 1 1 d DU . .
H90H H 0.3599 0.4866 0.2242 0.100 Uiso 1 1 calc R . .
H90I H 0.3493 0.5290 0.2172 0.100 Uiso 1 1 calc R . .
C904 C 0.369(3) 0.505(2) 0.161(3) 0.08(2) Uani 1 1 d DU . .
H90J H 0.3256 0.5014 0.1406 0.091 Uiso 1 1 calc R . .
H90K H 0.3922 0.4843 0.1576 0.091 Uiso 1 1 calc R . .
Cl4 Cl 0.3956(11) 0.5444(6) 0.1394(9) 0.092(7) Uani 1 1 d DU . .
Cl5 Cl 0.2517(11) 0.8123(6) 0.3274(9) 0.095(8) Uani 1 1 d DU . .
C905 C 0.237(4) 0.815(2) 0.383(3) 0.09(3) Uani 1 1 d DU . .
H90L H 0.2520 0.7926 0.4025 0.106 Uiso 1 1 calc R . .
H90M H 0.2593 0.8354 0.4028 0.106 Uiso 1 1 calc R . .
C906 C 0.171(4) 0.819(3) 0.371(3) 0.11(3) Uani 1 1 d DU . .
H90N H 0.1489 0.7983 0.3506 0.129 Uiso 1 1 calc R . .
H90O H 0.1563 0.8411 0.3517 0.129 Uiso 1 1 calc R . .
Cl6 Cl 0.1552(11) 0.8207(7) 0.4252(10) 0.101(8) Uani 1 1 d DU . .
Cl7 Cl 0.5772(14) 0.6337(12) 0.2738(11) 0.168(16) Uani 1 1 d DU A .
C93 C 0.502(4) 0.616(3) 0.247(4) 0.15(4) Uani 1 1 d DU . .
C94 C 0.460(7) 0.630(5) 0.205(6) 0.13(6) Uani 0.50 1 d PDU A 1
Cl8 Cl 0.442(4) 0.6750(16) 0.203(3) 0.14(3) Uani 0.50 1 d PDU A 1
C94' C 0.480(7) 0.630(9) 0.194(6) 0.21(11) Uani 0.50 1 d PDU A 2
Cl8' Cl 0.405(3) 0.645(2) 0.177(2) 0.14(3) Uani 0.50 1 d PDU A 2
Cl9 Cl 0.8033(17) 0.4323(8) 0.3843(11) 0.139(12) Uani 1 1 d DU . .
C909 C 0.740(6) 0.455(3) 0.381(4) 0.18(5) Uani 1 1 d DU . .
H90P H 0.7494 0.4706 0.4103 0.215 Uiso 1 1 calc R . .
H90Q H 0.7261 0.4701 0.3520 0.215 Uiso 1 1 calc R . .
C910 C 0.689(6) 0.430(5) 0.380(5) 0.22(7) Uani 1 1 d DU . .
H91D H 0.6563 0.4443 0.3849 0.269 Uiso 1 1 calc R . .
H91E H 0.7041 0.4123 0.4061 0.269 Uiso 1 1 calc R . .
Cl10 Cl 0.660(2) 0.4081(19) 0.321(2) 0.29(3) Uani 1 1 d DU . .
Cl11 Cl 0.3497(13) 0.4022(8) 0.1762(11) 0.123(10) Uani 1 1 d DU . .
C811 C 0.392(6) 0.371(3) 0.156(5) 0.15(4) Uani 1 1 d DU . .
H81A H 0.3843 0.3746 0.1213 0.178 Uiso 1 1 calc R . .
H81B H 0.4364 0.3748 0.1746 0.178 Uiso 1 1 calc R . .
C812 C 0.377(7) 0.334(3) 0.164(6) 0.19(6) Uani 1 1 d DU . .
H81C H 0.3335 0.3298 0.1437 0.227 Uiso 1 1 calc R . .
H81D H 0.3814 0.3313 0.1987 0.227 Uiso 1 1 calc R . .
Cl12 Cl 0.4235(19) 0.3039(10) 0.1491(17) 0.187(17) Uani 1 1 d DU . .
Cl13 Cl 0.3109(18) 0.4037(9) 0.5971(13) 0.161(14) Uani 1 1 d DU . .
C813 C 0.323(8) 0.445(4) 0.614(5) 0.27(9) Uani 1 1 d DU . .
H81E H 0.3284 0.4594 0.5874 0.322 Uiso 1 1 calc R . .
H81F H 0.2872 0.4547 0.6196 0.322 Uiso 1 1 calc R . .
C814 C 0.380(7) 0.452(4) 0.661(6) 0.24(8) Uani 1 1 d DU . .
H81G H 0.4158 0.4388 0.6591 0.286 Uiso 1 1 calc R . .
H81H H 0.3725 0.4424 0.6901 0.286 Uiso 1 1 calc R . .
Cl14 Cl 0.3942(17) 0.5000(11) 0.6669(17) 0.194(18) Uani 1 1 d DU . .
Cl15 Cl 0.2621(18) 0.3073(10) 0.3811(19) 0.195(18) Uani 1 1 d DU . .
C815 C 0.248(6) 0.308(4) 0.435(5) 0.21(6) Uani 1 1 d DU . .
H81I H 0.2598 0.2851 0.4529 0.254 Uiso 1 1 calc R . .
H81J H 0.2703 0.3279 0.4565 0.254 Uiso 1 1 calc R . .
C816 C 0.175(7) 0.314(7) 0.418(6) 0.30(9) Uani 1 1 d DU . .
H81K H 0.1528 0.2940 0.3977 0.363 Uiso 1 1 calc R . .
H81L H 0.1631 0.3367 0.3990 0.363 Uiso 1 1 calc R . .
Cl16 Cl 0.158(3) 0.3173(13) 0.474(2) 0.26(2) Uani 1 1 d DU . .
O500 O 0.391(7) 0.797(4) 0.097(5) 0.12(4) Uani 0.50 1 d PDU . .
C500 C 0.446(10) 0.809(5) 0.137(7) 0.12(7) Uani 0.50 1 d PDU . .
O501 O 0.423(10) 0.828(3) 0.096(8) 0.22(11) Uani 0.50 1 d PDU . .
C501 C 0.370(13) 0.838(7) 0.109(10) 0.24(13) Uani 0.50 1 d PDU . .

loop_
_atom_site_aniso_label
_atom_site_aniso_U_11
_atom_site_aniso_U_22
_atom_site_aniso_U_33
_atom_site_aniso_U_23
_atom_site_aniso_U_13
_atom_site_aniso_U_12
C1 0.05(5) 0.04(4) 0.09(6) 0.00(4) 0.01(4) 0.00(4)
C2 0.04(5) 0.05(4) 0.08(6) -0.01(4) 0.01(4) 0.00(4)
C3 0.05(5) 0.05(4) 0.08(6) -0.01(4) 0.01(4) -0.01(4)
C4 0.04(4) 0.05(4) 0.07(5) 0.00(3) 0.01(4) 0.00(4)
C5 0.03(4) 0.04(4) 0.08(5) 0.00(3) 0.01(4) 0.00(3)
C6 0.03(4) 0.04(4) 0.08(5) 0.00(3) 0.01(4) 0.00(3)
N7 0.05(4) 0.06(4) 0.06(4) -0.01(3) 0.01(3) -0.01(3)
O8 0.11(5) 0.07(4) 0.06(4) -0.01(3) 0.04(4) -0.01(3)
O9 0.11(5) 0.06(4) 0.11(5) 0.01(3) 0.06(4) 0.02(3)
N10 0.03(3) 0.04(3) 0.07(4) 0.00(3) 0.00(3) 0.00(3)
C11 0.04(4) 0.04(4) 0.08(6) 0.00(4) 0.02(4) -0.01(3)
C12 0.04(4) 0.05(4) 0.08(5) 0.00(4) 0.02(4) 0.00(4)
C13 0.04(4) 0.04(4) 0.07(5) 0.00(4) 0.01(4) -0.01(4)
O14 0.06(4) 0.05(3) 0.08(4) 0.01(3) 0.03(3) 0.00(3)
C15 0.06(5) 0.08(6) 0.09(6) 0.02(5) 0.03(5) 0.01(4)
C16 0.08(6) 0.08(6) 0.10(7) 0.02(5) 0.04(5) 0.01(5)
C17 0.10(7) 0.10(7) 0.09(7) 0.04(6) 0.04(6) 0.01(6)
C18 0.07(6) 0.11(8) 0.09(7) 0.03(6) 0.01(5) 0.02(5)
C19 0.04(4) 0.05(4) 0.07(5) 0.02(4) 0.02(4) 0.00(4)
O20 0.07(4) 0.07(4) 0.11(5) 0.02(3) 0.06(4) 0.00(3)
N21 0.04(3) 0.04(3) 0.06(4) 0.01(3) 0.02(3) 0.00(3)
C22 0.04(4) 0.05(4) 0.06(5) 0.01(4) 0.02(3) 0.00(3)
C23 0.06(5) 0.06(4) 0.07(5) 0.00(4) 0.04(4) 0.00(4)
C24 0.06(5) 0.07(5) 0.08(6) -0.01(5) 0.03(4) -0.01(4)
C25 0.05(4) 0.05(4) 0.06(5) 0.00(4) 0.02(4) 0.00(3)
C26 0.04(4) 0.04(4) 0.05(4) 0.00(3) 0.02(3) 0.00(3)
C27 0.04(4) 0.04(4) 0.05(4) 0.00(3) 0.01(3) -0.01(3)
N28 0.03(3) 0.04(3) 0.05(3) 0.00(3) 0.02(3) 0.00(2)
C29 0.04(4) 0.03(4) 0.05(4) 0.00(3) 0.02(3) 0.00(3)
C30 0.05(4) 0.04(4) 0.06(5) 0.01(3) 0.02(3) 0.00(3)
C31 0.05(4) 0.04(4) 0.06(5) 0.00(4) 0.02(4) 0.00(3)
O32 0.06(3) 0.03(3) 0.07(3) 0.00(2) 0.03(3) 0.00(2)
C33 0.05(5) 0.04(4) 0.08(6) 0.00(4) 0.03(4) 0.01(3)
C34 0.04(4) 0.04(4) 0.06(5) 0.00(4) 0.01(4) 0.01(3)
C35 0.07(6) 0.06(5) 0.07(5) -0.02(4) 0.01(5) 0.00(4)
C36 0.05(5) 0.04(4) 0.08(6) 0.00(4) 0.01(4) -0.01(4)
C37 0.05(4) 0.04(4) 0.06(5) 0.01(4) 0.03(4) 0.01(3)
O38 0.08(4) 0.05(3) 0.12(5) 0.03(3) 0.08(4) 0.01(3)
N39 0.05(3) 0.04(3) 0.06(4) 0.01(3) 0.03(3) 0.00(3)
C40 0.03(3) 0.05(4) 0.06(5) 0.01(3) 0.02(3) 0.01(3)
N41 0.04(3) 0.03(3) 0.05(4) 0.00(3) 0.02(3) 0.00(2)
C42 0.04(4) 0.04(3) 0.04(4) 0.00(3) 0.02(3) 0.00(3)
C43 0.04(4) 0.05(4) 0.04(4) 0.00(3) 0.02(3) 0.00(3)
C44 0.04(4) 0.06(4) 0.05(4) 0.00(4) 0.03(3) 0.00(3)
C45 0.03(4) 0.04(4) 0.06(5) 0.01(3) 0.02(3) 0.00(3)
N46 0.05(3) 0.03(3) 0.04(3) 0.00(2) 0.02(3) 0.00(3)
C47 0.05(4) 0.05(4) 0.04(4) -0.01(3) 0.02(3) 0.01(3)
O48 0.08(4) 0.05(3) 0.05(3) 0.00(2) 0.03(3) 0.00(3)
C49 0.04(4) 0.04(4) 0.05(4) 0.00(3) 0.03(4) 0.01(3)
N50 0.05(3) 0.04(3) 0.05(3) 0.00(3) 0.02(3) 0.00(3)
C51 0.06(4) 0.04(4) 0.04(4) 0.00(3) 0.02(4) 0.01(4)
C52 0.10(6) 0.04(4) 0.06(5) 0.00(3) 0.05(5) 0.00(4)
C53 0.11(7) 0.05(4) 0.05(5) -0.01(4) 0.04(5) 0.01(5)
C54 0.07(5) 0.05(4) 0.05(4) -0.01(3) 0.03(4) 0.00(4)
C55 0.06(5) 0.04(4) 0.04(4) 0.00(3) 0.02(4) 0.00(4)
O56 0.13(5) 0.03(3) 0.05(3) 0.00(2) 0.03(3) 0.00(3)
N57 0.07(4) 0.02(3) 0.04(3) 0.00(2) 0.02(3) 0.00(3)
C58 0.05(4) 0.03(4) 0.04(4) 0.00(3) 0.02(3) 0.00(3)
N59 0.05(4) 0.03(3) 0.04(3) 0.00(2) 0.02(3) -0.01(3)
C60 0.04(4) 0.04(4) 0.03(4) -0.01(3) 0.01(3) -0.01(3)
C61 0.06(5) 0.06(4) 0.05(4) 0.00(3) 0.02(4) -0.02(4)
C62 0.10(6) 0.05(4) 0.03(4) 0.01(3) 0.02(4) -0.02(5)
C63 0.07(5) 0.04(4) 0.05(4) 0.01(3) 0.03(4) -0.01(4)
N64 0.04(3) 0.04(3) 0.04(3) 0.00(2) 0.02(3) -0.01(3)
C65 0.04(4) 0.05(4) 0.04(4) 0.00(3) 0.01(3) -0.01(3)
O66 0.07(3) 0.05(3) 0.05(3) -0.01(2) 0.04(3) -0.02(3)
C67 0.03(4) 0.04(3) 0.03(3) 0.00(3) 0.01(3) 0.00(3)
N68 0.04(3) 0.04(3) 0.04(3) 0.00(3) 0.02(3) 0.00(3)
C69 0.04(4) 0.04(4) 0.04(4) 0.00(3) 0.02(3) 0.00(3)
C70 0.03(4) 0.04(3) 0.03(4) -0.01(3) 0.01(3) 0.00(3)
C71 0.04(4) 0.05(4) 0.05(4) -0.01(3) 0.02(3) 0.00(3)
C72 0.05(4) 0.05(4) 0.04(4) 0.00(3) 0.03(3) 0.00(3)
O73 0.05(3) 0.05(3) 0.05(3) -0.01(2) 0.03(2) 0.00(2)
C74 0.03(4) 0.06(5) 0.06(5) -0.01(4) 0.02(3) 0.00(3)
C75 0.06(5) 0.05(5) 0.06(5) -0.02(4) 0.03(4) 0.00(4)
C76 0.08(6) 0.08(6) 0.09(6) -0.02(5) 0.06(5) -0.01(5)
C77 0.08(6) 0.08(6) 0.09(7) -0.04(5) 0.05(5) -0.02(4)
C78 0.04(4) 0.04(4) 0.04(4) 0.00(3) 0.01(3) 0.00(3)
C79 0.04(4) 0.04(3) 0.03(4) 0.00(3) 0.01(3) 0.00(3)
C80 0.03(4) 0.03(3) 0.04(4) 0.00(3) 0.01(3) 0.00(3)
C81 0.04(4) 0.04(3) 0.03(4) 0.00(3) 0.02(3) 0.00(3)
C82 0.05(4) 0.03(4) 0.05(4) 0.00(3) 0.03(4) 0.00(3)
N83 0.04(3) 0.03(3) 0.04(3) 0.00(2) 0.01(2) 0.00(2)
C84 0.04(4) 0.04(4) 0.04(4) 0.00(3) 0.01(3) 0.00(3)
C85 0.04(4) 0.03(4) 0.04(4) 0.00(3) 0.01(3) 0.00(3)
C86 0.05(4) 0.03(3) 0.06(5) -0.01(3) 0.02(3) 0.00(3)
O87 0.06(3) 0.04(3) 0.05(3) 0.00(2) 0.03(2) 0.01(2)
C88 0.07(5) 0.04(4) 0.06(5) -0.01(4) 0.02(4) 0.00(4)
C89 0.10(6) 0.04(4) 0.08(6) -0.02(4) 0.04(5) 0.01(4)
C90 0.08(5) 0.07(6) 0.09(6) 0.00(5) 0.04(5) 0.02(5)
C91 0.12(8) 0.07(6) 0.07(5) -0.02(5) 0.04(5) 0.00(5)
C92 0.03(4) 0.05(4) 0.04(4) 0.00(3) 0.01(3) 0.00(3)
O93 0.06(3) 0.03(3) 0.06(3) 0.01(2) 0.02(3) 0.00(2)
N94 0.05(3) 0.04(3) 0.04(3) 0.00(3) 0.02(3) 0.00(3)
C95 0.03(4) 0.04(4) 0.03(3) 0.00(3) 0.01(3) -0.01(3)
N96 0.03(3) 0.05(3) 0.04(3) -0.01(3) 0.02(3) -0.01(3)
C97 0.03(4) 0.05(4) 0.05(4) -0.01(3) 0.01(3) 0.00(3)
C98 0.04(4) 0.08(5) 0.05(5) 0.00(4) 0.02(3) 0.00(4)
C99 0.06(5) 0.06(4) 0.06(5) 0.01(4) 0.03(4) -0.01(4)
C100 0.04(4) 0.05(4) 0.04(4) 0.01(3) 0.02(3) 0.00(3)
N101 0.03(3) 0.05(3) 0.06(4) -0.01(3) 0.02(3) 0.00(3)
C102 0.04(4) 0.07(5) 0.06(5) -0.02(4) 0.02(4) 0.01(4)
O103 0.05(3) 0.10(4) 0.05(3) -0.01(3) 0.03(3) 0.01(3)
C104 0.05(5) 0.08(4) 0.07(5) -0.02(4) 0.02(4) 0.01(4)
N106 0.03(3) 0.07(4) 0.07(4) -0.02(3) 0.00(3) 0.01(3)
C106 0.04(4) 0.06(5) 0.11(6) -0.03(4) 0.02(5) 0.00(4)
C107 0.07(6) 0.06(5) 0.13(8) -0.03(5) 0.02(6) 0.02(5)
C108 0.09(7) 0.09(7) 0.10(8) -0.04(6) 0.02(6) 0.03(6)
C109 0.05(5) 0.09(6) 0.08(6) -0.02(5) 0.02(4) 0.02(5)
C110 0.03(4) 0.06(5) 0.13(6) -0.02(5) 0.02(5) 0.00(4)
O111 0.07(4) 0.06(4) 0.18(7) -0.03(4) 0.04(4) -0.02(3)
N112 0.06(4) 0.05(4) 0.10(5) 0.00(4) 0.01(4) 0.00(4)
C113 0.03(4) 0.05(5) 0.12(6) 0.00(4) 0.01(5) -0.01(4)
N114 0.02(3) 0.07(5) 0.09(5) 0.01(4) 0.01(4) -0.01(3)
C115 0.04(4) 0.09(6) 0.10(6) 0.04(4) 0.01(5) -0.02(5)
C116 0.05(5) 0.09(6) 0.12(8) 0.04(5) -0.01(6) -0.02(6)
C117 0.07(6) 0.07(6) 0.16(10) 0.03(6) 0.00(8) -0.04(6)
C118 0.06(6) 0.06(5) 0.15(8) 0.01(5) 0.03(7) -0.02(5)
N119 0.04(4) 0.10(5) 0.08(5) 0.04(4) 0.02(4) 0.00(4)
C120 0.06(6) 0.15(7) 0.09(7) 0.04(5) 0.02(5) -0.04(6)
O121 0.16(7) 0.18(6) 0.10(6) 0.04(5) 0.03(5) -0.09(6)
C122 0.05(5) 0.18(7) 0.06(6) 0.03(5) 0.02(4) -0.03(6)
N123 0.05(4) 0.13(6) 0.05(4) 0.02(4) 0.02(4) 0.00(4)
C124 0.03(4) 0.17(6) 0.04(5) 0.02(5) 0.01(4) 0.01(5)
C125 0.04(5) 0.21(8) 0.05(6) 0.00(6) 0.02(4) 0.01(6)
C126 0.04(6) 0.27(10) 0.07(8) 0.02(7) 0.03(5) -0.01(8)
C127 0.04(6) 0.23(9) 0.07(7) 0.03(6) 0.01(5) -0.03(7)
O128 0.06(4) 0.39(11) 0.06(4) 0.03(5) 0.03(3) 0.00(6)
C129 0.09(8) 0.44(16) 0.06(7) 0.02(9) 0.04(6) -0.06(10)
C130 0.11(10) 0.46(19) 0.06(8) 0.02(9) 0.04(7) -0.07(11)
C131 0.19(17) 0.5(2) 0.14(14) -0.07(13) 0.08(12) -0.08(16)
C132 0.14(12) 0.5(2) 0.10(10) 0.04(12) 0.07(9) -0.09(14)
C133 0.06(7) 0.25(10) 0.07(8) -0.02(8) 0.01(5) 0.03(8)
C134 0.06(7) 0.19(9) 0.05(6) -0.04(7) 0.00(4) 0.05(6)
C135 0.06(5) 0.16(7) 0.03(4) -0.03(5) -0.01(4) 0.05(5)
C136 0.05(5) 0.12(6) 0.03(4) 0.00(4) 0.00(3) 0.02(4)
N137 0.05(4) 0.07(4) 0.06(4) 0.00(3) 0.02(3) 0.01(3)
C138 0.05(5) 0.05(5) 0.05(5) -0.01(4) 0.01(3) 0.01(4)
O139 0.08(4) 0.06(3) 0.07(4) -0.02(3) 0.01(3) 0.01(3)
C140 0.05(4) 0.05(4) 0.04(4) 0.00(4) 0.01(3) 0.00(4)
N141 0.03(3) 0.04(3) 0.05(4) 0.00(3) 0.01(3) 0.00(3)
C142 0.04(4) 0.04(4) 0.05(4) 0.00(3) 0.02(3) 0.00(3)
C143 0.04(4) 0.05(4) 0.05(4) 0.00(3) 0.01(3) -0.01(3)
C144 0.05(5) 0.05(4) 0.05(5) 0.01(4) 0.02(4) -0.01(3)
C145 0.05(5) 0.04(4) 0.06(5) 0.00(4) 0.01(3) 0.00(3)
O146 0.08(4) 0.05(3) 0.06(3) 0.00(3) 0.03(3) -0.02(3)
C147 0.11(7) 0.04(4) 0.08(6) 0.01(4) 0.03(5) -0.02(5)
C148 0.12(8) 0.08(5) 0.07(6) 0.00(5) 0.04(6) -0.04(6)
C149 0.14(9) 0.09(6) 0.10(8) 0.00(6) 0.03(7) -0.06(7)
C150 0.18(12) 0.13(9) 0.07(6) 0.00(6) 0.03(7) -0.06(8)
C151 0.03(4) 0.06(4) 0.05(4) 0.00(4) 0.02(3) -0.01(3)
C152 0.03(4) 0.06(4) 0.06(5) -0.01(4) 0.02(3) -0.01(3)
C153 0.03(4) 0.05(4) 0.04(4) -0.01(3) 0.01(3) 0.00(3)
C154 0.03(4) 0.04(4) 0.05(4) 0.00(3) 0.01(3) 0.00(3)
N155 0.04(3) 0.04(3) 0.04(3) 0.00(3) 0.01(3) 0.00(3)
O156 0.03(3) 0.06(3) 0.07(4) 0.01(3) 0.01(3) -0.01(2)
O157 0.05(3) 0.04(3) 0.05(3) 0.00(2) 0.01(2) 0.00(2)
C201 0.04(4) 0.06(4) 0.06(5) -0.01(4) 0.03(4) 0.00(4)
C202 0.05(4) 0.07(5) 0.04(4) 0.00(4) 0.02(3) 0.00(4)
C203 0.05(4) 0.04(4) 0.04(4) 0.00(3) 0.01(3) 0.00(3)
C204 0.04(4) 0.04(4) 0.05(4) -0.01(3) 0.02(3) 0.00(3)
C205 0.04(4) 0.04(4) 0.05(4) -0.01(3) 0.02(3) 0.00(3)
C206 0.04(4) 0.04(4) 0.05(4) 0.00(3) 0.01(3) 0.01(3)
N207 0.04(3) 0.04(4) 0.04(3) 0.00(3) 0.02(3) 0.01(3)
O208 0.03(3) 0.05(3) 0.07(4) -0.01(3) 0.02(3) 0.00(2)
O209 0.06(3) 0.03(3) 0.04(3) -0.01(2) 0.02(2) -0.01(2)
N210 0.05(3) 0.04(3) 0.05(4) 0.00(3) 0.02(3) 0.00(3)
C211 0.04(4) 0.05(4) 0.05(5) 0.00(4) 0.02(3) 0.00(3)
C212 0.05(4) 0.03(4) 0.05(4) -0.01(3) 0.01(3) 0.01(3)
C213 0.05(4) 0.04(4) 0.06(5) -0.01(4) 0.02(4) 0.01(3)
O214 0.07(3) 0.05(3) 0.07(4) -0.01(3) 0.03(3) 0.02(3)
C215 0.08(6) 0.06(4) 0.07(5) -0.01(4) 0.03(5) 0.02(4)
C216 0.09(7) 0.09(6) 0.07(5) 0.00(5) 0.02(5) 0.05(5)
C217 0.14(9) 0.09(7) 0.06(5) 0.00(5) 0.04(6) 0.04(6)
C218 0.13(9) 0.08(6) 0.10(8) -0.01(5) 0.01(7) 0.05(6)
C219 0.07(5) 0.04(4) 0.06(5) 0.00(4) 0.03(4) 0.00(4)
O220 0.08(4) 0.05(3) 0.06(4) 0.00(3) 0.02(3) 0.00(3)
N221 0.06(4) 0.05(4) 0.05(4) 0.00(3) 0.02(3) 0.00(3)
C222 0.04(4) 0.06(4) 0.03(4) 0.00(3) 0.01(3) -0.01(3)
C223 0.06(5) 0.05(4) 0.04(4) 0.00(4) 0.01(4) 0.00(4)
C224 0.07(6) 0.06(5) 0.06(5) 0.02(4) 0.02(4) 0.00(4)
C225 0.06(5) 0.07(5) 0.05(5) 0.02(4) 0.03(4) 0.00(4)
C226 0.05(4) 0.05(4) 0.04(4) 0.00(3) 0.01(3) 0.00(4)
C227 0.03(4) 0.06(4) 0.04(4) 0.00(3) 0.01(3) -0.01(3)
N228 0.04(3) 0.06(4) 0.05(4) 0.00(3) 0.02(3) -0.01(3)
C229 0.03(4) 0.06(4) 0.04(4) 0.00(3) 0.01(3) 0.00(3)
C230 0.04(4) 0.06(4) 0.05(4) 0.00(3) 0.02(3) 0.01(4)
C231 0.03(4) 0.07(5) 0.04(4) 0.00(4) 0.01(3) -0.01(4)
O232 0.06(4) 0.07(4) 0.06(3) 0.00(3) 0.03(3) -0.01(3)
C233 0.05(5) 0.07(5) 0.07(5) 0.01(4) 0.03(4) 0.01(4)
C234 0.06(5) 0.07(6) 0.08(6) 0.01(4) 0.04(4) 0.01(4)
C235 0.08(7) 0.10(7) 0.09(7) -0.01(5) 0.05(6) 0.01(5)
C236 0.13(9) 0.15(9) 0.10(8) 0.06(7) 0.07(7) 0.04(7)
C237 0.04(4) 0.06(4) 0.05(4) 0.00(3) 0.02(4) 0.00(4)
O238 0.09(4) 0.06(3) 0.05(3) -0.01(3) 0.04(3) 0.00(3)
N239 0.04(3) 0.04(3) 0.05(3) -0.01(3) 0.02(3) -0.01(3)
C240 0.04(4) 0.04(4) 0.06(4) 0.00(3) 0.02(4) 0.00(3)
N241 0.04(3) 0.04(3) 0.06(3) 0.00(3) 0.02(3) 0.00(3)
C242 0.03(4) 0.04(4) 0.05(4) 0.00(3) 0.02(3) 0.00(3)
C243 0.06(5) 0.04(4) 0.07(5) 0.00(3) 0.03(4) 0.01(4)
C244 0.08(6) 0.04(4) 0.07(5) 0.00(4) 0.03(5) 0.01(4)
C245 0.06(5) 0.05(4) 0.06(5) -0.01(3) 0.03(4) 0.00(4)
N246 0.04(3) 0.04(3) 0.06(4) 0.00(3) 0.02(3) -0.01(3)
C247 0.04(4) 0.05(4) 0.05(4) 0.00(3) 0.01(3) -0.01(4)
O248 0.08(4) 0.05(3) 0.06(4) 0.01(3) 0.03(3) 0.01(3)
C249 0.05(5) 0.06(4) 0.05(4) 0.00(4) 0.02(4) -0.01(4)
N250 0.03(3) 0.05(3) 0.04(3) 0.00(3) 0.01(3) 0.00(3)
C251 0.04(4) 0.07(4) 0.04(4) 0.00(4) 0.01(3) -0.01(4)
C252 0.06(5) 0.07(5) 0.06(5) -0.01(4) 0.04(4) -0.02(4)
C253 0.10(7) 0.09(5) 0.05(5) -0.01(5) 0.04(5) -0.03(6)
C254 0.08(6) 0.06(5) 0.07(6) 0.01(4) 0.04(5) 0.00(4)
C255 0.04(4) 0.07(4) 0.05(5) 0.00(4) 0.02(4) 0.00(4)
O256 0.06(4) 0.08(4) 0.07(4) -0.01(3) 0.05(3) -0.01(3)
N257 0.04(3) 0.06(3) 0.05(4) 0.00(3) 0.02(3) 0.00(3)
C258 0.03(4) 0.05(4) 0.04(4) -0.01(3) 0.01(3) 0.00(3)
N259 0.04(3) 0.05(3) 0.04(3) 0.00(3) 0.02(3) 0.00(3)
C260 0.04(4) 0.05(4) 0.03(4) 0.00(3) 0.01(3) 0.01(3)
C261 0.04(4) 0.04(4) 0.05(4) 0.00(3) 0.01(3) 0.01(3)
C262 0.04(4) 0.06(4) 0.06(5) -0.02(4) 0.02(3) 0.00(4)
C263 0.04(4) 0.06(4) 0.05(4) -0.01(4) 0.02(3) 0.00(4)
N264 0.04(3) 0.03(3) 0.05(3) -0.01(3) 0.02(3) 0.00(3)
C265 0.04(4) 0.04(4) 0.03(4) 0.00(3) 0.01(3) 0.00(3)
O266 0.05(3) 0.04(3) 0.06(3) -0.01(2) 0.02(2) 0.00(2)
C267 0.03(4) 0.04(4) 0.04(4) 0.00(3) 0.01(3) 0.00(3)
N268 0.03(3) 0.04(3) 0.03(3) 0.00(3) 0.01(2) 0.00(2)
C269 0.03(3) 0.04(3) 0.03(3) 0.00(3) 0.01(3) 0.00(3)
C270 0.04(4) 0.03(3) 0.05(4) 0.00(3) 0.02(3) 0.00(3)
C271 0.04(4) 0.04(4) 0.05(4) 0.00(3) 0.02(3) 0.00(3)
C272 0.04(4) 0.04(4) 0.04(4) 0.00(3) 0.01(3) 0.00(3)
O273 0.07(3) 0.03(3) 0.07(3) 0.01(2) 0.04(3) 0.00(2)
C274 0.11(6) 0.03(4) 0.07(5) 0.00(4) 0.05(5) 0.01(4)
C275 0.11(7) 0.05(5) 0.08(6) 0.01(4) 0.04(5) -0.01(5)
C276 0.18(10) 0.08(7) 0.09(6) 0.03(5) 0.09(7) 0.00(7)
C277 0.13(8) 0.11(8) 0.15(9) 0.04(8) 0.04(7) -0.03(8)
C278 0.04(4) 0.04(4) 0.04(4) 0.00(3) 0.01(3) 0.00(3)
C279 0.04(4) 0.04(3) 0.04(4) 0.00(3) 0.01(3) 0.00(3)
C280 0.04(4) 0.04(3) 0.03(4) 0.00(3) 0.01(3) 0.00(3)
C281 0.04(4) 0.03(3) 0.04(4) 0.00(3) 0.01(3) 0.00(3)
C282 0.04(4) 0.04(4) 0.05(4) 0.00(3) 0.02(3) 0.00(3)
N283 0.03(3) 0.04(3) 0.04(3) 0.00(3) 0.01(2) 0.00(2)
C284 0.02(3) 0.04(3) 0.03(3) -0.01(3) 0.00(3) 0.00(3)
C285 0.04(4) 0.04(3) 0.04(4) 0.00(3) 0.02(3) 0.00(3)
C286 0.03(3) 0.05(4) 0.04(4) 0.01(3) 0.01(3) 0.00(3)
O287 0.05(3) 0.05(3) 0.04(3) 0.00(2) 0.03(2) 0.00(2)
C288 0.07(5) 0.06(5) 0.05(4) 0.01(3) 0.03(4) 0.00(4)
C289 0.05(4) 0.05(5) 0.06(5) 0.01(4) 0.03(4) 0.00(3)
C290 0.06(5) 0.07(6) 0.09(6) 0.02(5) 0.04(5) 0.01(4)
C291 0.06(5) 0.07(5) 0.07(5) 0.02(4) 0.04(4) 0.00(4)
C292 0.03(4) 0.04(4) 0.04(4) 0.00(3) 0.02(3) 0.00(3)
O293 0.07(4) 0.05(3) 0.06(3) 0.00(2) 0.04(3) 0.01(3)
N294 0.04(3) 0.04(3) 0.04(3) 0.00(2) 0.02(3) 0.00(3)
C295 0.03(4) 0.03(3) 0.05(4) 0.00(3) 0.02(3) 0.00(3)
N296 0.04(3) 0.03(3) 0.05(3) 0.00(3) 0.02(3) 0.00(3)
C297 0.06(5) 0.04(4) 0.05(4) 0.00(3) 0.02(4) 0.01(4)
C298 0.09(6) 0.03(4) 0.06(5) 0.00(3) 0.03(5) 0.01(4)
C299 0.09(6) 0.04(4) 0.06(5) 0.00(4) 0.04(5) 0.01(4)
C300 0.05(4) 0.05(4) 0.05(4) 0.00(3) 0.02(4) 0.00(4)
N301 0.08(5) 0.03(3) 0.05(3) 0.00(3) 0.02(3) 0.00(3)
C302 0.06(5) 0.04(4) 0.06(4) 0.00(3) 0.02(4) 0.00(4)
O303 0.11(5) 0.04(3) 0.08(4) 0.00(3) 0.04(4) 0.00(3)
C304 0.05(4) 0.05(4) 0.06(4) 0.01(3) 0.02(4) -0.01(4)
N305 0.04(3) 0.03(3) 0.05(4) 0.01(3) 0.02(3) 0.00(3)
C306 0.05(4) 0.05(4) 0.05(4) 0.01(3) 0.02(4) 0.00(4)
C307 0.07(5) 0.06(4) 0.06(5) 0.01(4) 0.03(4) 0.00(4)
C308 0.09(6) 0.04(4) 0.08(6) 0.02(4) 0.03(5) 0.00(5)
C309 0.06(5) 0.03(4) 0.07(5) 0.01(3) 0.03(4) 0.00(4)
C310 0.06(5) 0.05(4) 0.06(5) 0.01(4) 0.03(4) -0.01(4)
O311 0.15(6) 0.06(3) 0.07(4) 0.01(3) 0.07(4) -0.01(4)
N212 0.06(4) 0.04(3) 0.04(3) 0.00(3) 0.03(3) -0.01(3)
C313 0.05(4) 0.04(4) 0.05(4) 0.00(3) 0.02(4) -0.01(3)
N314 0.04(3) 0.04(3) 0.04(3) 0.00(3) 0.02(3) -0.01(3)
C315 0.04(4) 0.04(4) 0.05(4) 0.00(3) 0.02(3) 0.00(3)
C316 0.04(4) 0.05(4) 0.04(4) 0.00(3) 0.02(3) 0.01(3)
C317 0.04(4) 0.07(5) 0.04(4) 0.00(4) 0.02(3) 0.00(4)
C318 0.04(4) 0.06(4) 0.05(4) 0.00(4) 0.03(3) 0.00(3)
N319 0.04(3) 0.04(3) 0.06(4) 0.00(3) 0.03(3) 0.00(3)
C320 0.04(4) 0.03(4) 0.05(4) -0.01(3) 0.02(3) 0.00(3)
O321 0.07(4) 0.05(3) 0.09(4) -0.03(3) 0.05(3) -0.01(3)
C322 0.04(4) 0.03(4) 0.04(4) 0.00(3) 0.02(3) 0.00(3)
N323 0.04(3) 0.03(3) 0.04(3) 0.00(2) 0.01(2) 0.00(2)
C324 0.03(4) 0.04(4) 0.05(4) 0.00(3) 0.02(3) 0.00(3)
C325 0.04(4) 0.04(3) 0.05(4) 0.00(3) 0.01(3) 0.00(3)
C326 0.05(4) 0.04(4) 0.06(5) 0.00(4) 0.03(4) 0.00(3)
C327 0.04(4) 0.03(4) 0.06(5) 0.00(3) 0.02(3) 0.00(3)
O328 0.06(3) 0.04(3) 0.08(4) 0.01(3) 0.03(3) 0.00(2)
C329 0.05(5) 0.04(4) 0.09(6) 0.00(4) 0.03(4) 0.00(3)
C330 0.09(6) 0.03(4) 0.10(6) 0.00(4) 0.02(5) -0.01(4)
C331 0.07(6) 0.03(4) 0.18(9) -0.01(5) 0.02(6) 0.00(4)
C332 0.17(11) 0.08(7) 0.11(7) 0.02(6) 0.01(7) -0.05(7)
C333 0.05(5) 0.05(4) 0.06(5) 0.01(4) 0.03(4) 0.00(4)
C334 0.05(5) 0.07(5) 0.05(5) 0.00(4) 0.03(4) -0.01(4)
C335 0.05(4) 0.06(4) 0.04(4) -0.01(4) 0.02(3) 0.00(4)
C336 0.04(4) 0.04(4) 0.05(4) 0.00(3) 0.02(3) 0.00(3)
N337 0.04(3) 0.04(3) 0.05(4) 0.00(3) 0.02(3) 0.01(3)
C338 0.04(4) 0.05(4) 0.05(4) -0.01(3) 0.01(3) 0.01(3)
O339 0.06(3) 0.07(4) 0.06(3) -0.01(3) 0.04(3) -0.01(3)
C340 0.04(4) 0.05(4) 0.05(4) -0.01(3) 0.01(3) 0.00(3)
N341 0.04(3) 0.04(3) 0.06(4) 0.00(3) 0.02(3) 0.01(3)
C342 0.04(4) 0.04(4) 0.06(5) 0.00(3) 0.02(4) 0.01(3)
C343 0.06(5) 0.03(4) 0.06(5) 0.01(3) 0.02(4) 0.00(4)
C344 0.05(5) 0.04(4) 0.08(5) -0.01(4) 0.03(4) 0.00(4)
C345 0.05(4) 0.04(4) 0.05(5) 0.00(3) 0.02(4) 0.00(4)
O346 0.08(4) 0.05(3) 0.07(4) -0.01(3) 0.03(3) -0.01(3)
C347 0.09(6) 0.06(5) 0.07(6) -0.01(4) 0.03(5) 0.00(4)
C348 0.09(6) 0.06(5) 0.07(6) -0.01(4) 0.04(5) 0.00(5)
C349 0.09(6) 0.07(6) 0.09(7) 0.00(5) 0.01(5) -0.01(5)
C350 0.16(9) 0.09(7) 0.09(7) -0.02(5) 0.07(7) 0.01(6)
C351 0.07(5) 0.04(4) 0.07(5) 0.01(4) 0.02(4) 0.00(4)
C352 0.08(6) 0.05(4) 0.06(5) 0.01(4) 0.03(5) 0.00(4)
C353 0.06(5) 0.05(4) 0.07(5) 0.02(4) 0.03(4) 0.00(4)
C354 0.06(5) 0.05(4) 0.05(5) 0.00(3) 0.02(4) 0.00(4)
N355 0.05(4) 0.05(4) 0.05(4) 0.01(3) 0.02(3) 0.00(3)
O356 0.09(4) 0.09(4) 0.05(4) 0.01(3) 0.04(3) 0.01(3)
O357 0.09(4) 0.05(3) 0.09(4) -0.01(3) 0.05(4) -0.02(3)
Cl1 0.065(14) 0.073(15) 0.111(19) 0.000(13) 0.025(14) -0.003(12)
C901 0.07(5) 0.20(12) 0.17(11) -0.10(10) 0.03(6) 0.03(7)
C902 0.07(6) 0.36(19) 0.21(13) -0.17(15) -0.01(7) 0.07(9)
Cl2 0.080(16) 0.075(16) 0.098(18) -0.027(13) 0.006(14) 0.020(13)
Cl3 0.10(2) 0.103(19) 0.081(17) 0.004(14) 0.022(15) -0.004(15)
C903 0.07(5) 0.08(6) 0.10(6) -0.02(5) 0.03(5) -0.03(5)
C904 0.05(5) 0.08(6) 0.10(5) -0.02(5) 0.03(4) -0.01(4)
Cl4 0.091(18) 0.105(19) 0.083(17) 0.004(14) 0.036(14) -0.006(14)
Cl5 0.096(18) 0.090(17) 0.091(18) -0.015(14) 0.027(15) -0.011(14)
C905 0.10(6) 0.06(6) 0.10(7) -0.01(5) 0.03(6) 0.00(5)
C906 0.10(6) 0.12(8) 0.09(7) 0.00(6) 0.02(6) 0.01(7)
Cl6 0.093(19) 0.103(19) 0.10(2) -0.011(15) 0.029(16) 0.019(15)
Cl7 0.10(2) 0.33(5) 0.09(2) 0.00(3) 0.056(18) -0.02(3)
C93 0.09(7) 0.19(11) 0.15(10) -0.01(8) 0.03(6) 0.01(6)
C94 0.09(10) 0.19(11) 0.14(14) 0.00(12) 0.08(7) 0.07(11)
Cl8 0.23(8) 0.12(5) 0.14(6) 0.01(4) 0.13(6) -0.01(5)
C94' 0.11(12) 0.3(2) 0.18(16) 0.06(17) 0.00(12) 0.10(16)
Cl8' 0.08(4) 0.27(9) 0.08(4) 0.02(5) 0.05(3) 0.04(5)
Cl9 0.20(4) 0.13(2) 0.10(2) -0.006(18) 0.07(2) -0.04(2)
C909 0.24(12) 0.24(15) 0.09(8) 0.03(8) 0.11(9) 0.07(8)
C910 0.22(11) 0.3(2) 0.14(11) 0.03(11) 0.08(12) 0.04(11)
Cl10 0.20(5) 0.42(9) 0.22(6) -0.04(5) 0.04(4) 0.05(5)
Cl11 0.11(2) 0.13(2) 0.14(3) -0.004(19) 0.06(2) 0.008(18)
C811 0.16(11) 0.13(8) 0.13(10) 0.00(9) 0.03(8) 0.03(9)
C812 0.25(15) 0.13(7) 0.18(13) -0.01(11) 0.07(11) 0.06(10)
Cl12 0.22(4) 0.14(3) 0.26(5) 0.02(3) 0.15(4) 0.05(3)
Cl13 0.22(4) 0.14(3) 0.13(3) 0.01(2) 0.07(3) 0.00(3)
C813 0.5(2) 0.20(11) 0.14(13) -0.10(11) 0.12(14) -0.08(14)
C814 0.3(2) 0.19(9) 0.24(18) -0.08(12) 0.13(14) -0.03(12)
Cl14 0.15(3) 0.20(4) 0.25(5) -0.09(3) 0.09(3) -0.07(3)
Cl15 0.17(4) 0.13(3) 0.24(5) -0.03(3) 0.03(3) -0.04(3)
C815 0.18(11) 0.21(15) 0.18(11) 0.06(12) -0.02(9) -0.05(12)
C816 0.22(13) 0.4(2) 0.28(16) 0.0(2) 0.08(14) 0.0(2)
Cl16 0.31(6) 0.20(5) 0.26(6) 0.02(4) 0.09(5) -0.02(4)
O500 0.13(12) 0.14(9) 0.10(10) 0.04(9) 0.08(8) 0.06(9)
C500 0.19(17) 0.10(15) 0.09(12) -0.02(9) 0.10(10) 0.05(12)
O501 0.3(2) 0.03(8) 0.22(16) 0.02(9) -0.11(16) 0.04(8)
C501 0.3(2) 0.11(14) 0.16(18) -0.01(14) -0.12(18) 0.07(15)

loop_
_atom_type_symbol
_atom_type_description
_atom_type_scat_dispersion_real
_atom_type_scat_dispersion_imag
_atom_type_scat_source
C C 0.0181 0.0091 'International Tables Vol C Tables 4.2.6.8 and 6.1.1.4'
H H 0.0000 0.0000 'International Tables Vol C Tables 4.2.6.8 and 6.1.1.4'
N N 0.0311 0.0180 'International Tables Vol C Tables 4.2.6.8 and 6.1.1.4'
O O 0.0492 0.0322 'International Tables Vol C Tables 4.2.6.8 and 6.1.1.4'
Cl Cl 0.3639 0.7018 'International Tables Vol C Tables 4.2.6.8 and 6.1.1.4'

loop_
_geom_angle_atom_site_label_1
_geom_angle_atom_site_label_2
_geom_angle_atom_site_label_3
_geom_angle
_geom_angle_site_symmetry_1
_geom_angle_site_symmetry_3
_geom_angle_publ_flag
C2 C1 C6 122(8) . . ?
C1 C2 C3 121(8) . . ?
C4 C3 C2 119(8) . . ?
C3 C4 C5 122(8) . . ?
C3 C4 N7 116(8) . . ?
C5 C4 N7 122(7) . . ?
N10 C5 C4 123(7) . . ?
N10 C5 C6 121(7) . . ?
C4 C5 C6 116(7) . . ?
C1 C6 C13 125(8) . . ?
C1 C6 C5 119(8) . . ?
C13 C6 C5 116(7) . . ?
O8 N7 O9 121(7) . . ?
O8 N7 C4 117(7) . . ?
O9 N7 C4 121(7) . . ?
C11 N10 C5 119(7) . . ?
N10 C11 C12 125(8) . . ?
N10 C11 C19 118(7) . . ?
C12 C11 C19 118(7) . . ?
C13 C12 C11 119(8) . . ?
O14 C13 C12 127(8) . . ?
O14 C13 C6 113(7) . . ?
C12 C13 C6 120(7) . . ?
C13 O14 C15 118(6) . . ?
O14 C15 C16 106(7) . . ?
C15 C16 C18 111(7) . . ?
C15 C16 C17 111(8) . . ?
C18 C16 C17 111(8) . . ?
O20 C19 N21 127(8) . . ?
O20 C19 C11 122(7) . . ?
N21 C19 C11 111(7) . . ?
C19 N21 C22 127(6) . . ?
C23 C22 N21 125(7) . . ?
C23 C22 C27 121(7) . . ?
N21 C22 C27 114(6) . . ?
C22 C23 C24 120(7) . . ?
C25 C24 C23 120(7) . . ?
C24 C25 C26 121(7) . . ?
C25 C26 C31 123(6) . . ?
C25 C26 C27 120(6) . . ?
C31 C26 C27 117(6) . . ?
N28 C27 C22 119(6) . . ?
N28 C27 C26 123(6) . . ?
C22 C27 C26 118(6) . . ?
C29 N28 C27 117(6) . . ?
N28 C29 C30 126(6) . . ?
N28 C29 C37 119(6) . . ?
C30 C29 C37 116(6) . . ?
C31 C30 C29 119(6) . . ?
O32 C31 C30 126(6) . . ?
O32 C31 C26 115(6) . . ?
C30 C31 C26 118(6) . . ?
C31 O32 C33 117(5) . . ?
O32 C33 C34 109(5) . . ?
C35 C34 C33 112(6) . . ?
C35 C34 C36 110(6) . . ?
C33 C34 C36 109(6) . . ?
O38 C37 N39 124(6) . . ?
O38 C37 C29 120(6) . . ?
N39 C37 C29 115(6) . . ?
C37 N39 C40 129(6) . . ?
N41 C40 N39 114(6) . . ?
N41 C40 C45 123(6) . . ?
N39 C40 C45 122(6) . . ?
C42 N41 C40 119(5) . . ?
N41 C42 C43 123(6) . . ?
N41 C42 N46 117(5) . . ?
C43 C42 N46 120(6) . . ?
C44 C43 C42 117(6) . . ?
C43 C44 C45 121(6) . . ?
C44 C45 C40 116(6) . . ?
C47 N46 C42 124(5) . . ?
O48 C47 N46 125(7) . . ?
O48 C47 C49 120(6) . . ?
N46 C47 C49 115(6) . . ?
N50 C49 C54 123(7) . . ?
N50 C49 C47 120(6) . . ?
C54 C49 C47 116(6) . . ?
C49 N50 C51 118(6) . . ?
N50 C51 C52 122(6) . . ?
N50 C51 C55 118(6) . . ?
C52 C51 C55 120(7) . . ?
C53 C52 C51 120(7) . . ?
C52 C53 C54 118(7) . . ?
C49 C54 C53 119(7) . . ?
O56 C55 N57 125(6) . . ?
O56 C55 C51 120(7) . . ?
N57 C55 C51 115(6) . . ?
C55 N57 C58 127(6) . . ?
N59 C58 N57 113(6) . . ?
N59 C58 C63 122(6) . . ?
N57 C58 C63 125(6) . . ?
C60 N59 C58 119(6) . . ?
N59 C60 C61 122(6) . . ?
N59 C60 N64 113(6) . . ?
C61 C60 N64 125(6) . . ?
C60 C61 C62 118(7) . . ?
C63 C62 C61 123(7) . . ?
C62 C63 C58 116(7) . . ?
C65 N64 C60 128(5) . . ?
O66 C65 N64 126(6) . . ?
O66 C65 C67 122(6) . . ?
N64 C65 C67 113(6) . . ?
N68 C67 C72 126(6) . . ?
N68 C67 C65 115(6) . . ?
C72 C67 C65 119(6) . . ?
C67 N68 C69 116(5) . . ?
N68 C69 C81 118(6) . . ?
N68 C69 C70 121(6) . . ?
C81 C69 C70 121(6) . . ?
C78 C70 C71 124(6) . . ?
C78 C70 C69 118(6) . . ?
C71 C70 C69 118(6) . . ?
O73 C71 C72 127(6) . . ?
O73 C71 C70 115(6) . . ?
C72 C71 C70 119(6) . . ?
C71 C72 C67 119(6) . . ?
C71 O73 C74 117(5) . . ?
O73 C74 C75 108(5) . . ?
C77 C75 C76 111(6) . . ?
C77 C75 C74 113(6) . . ?
C76 C75 C74 107(6) . . ?
C79 C78 C70 122(6) . . ?
C78 C79 C80 120(6) . . ?
C78 C79 C86 123(6) . . ?
C80 C79 C86 116(6) . . ?
N83 C80 C81 118(5) . . ?
N83 C80 C79 122(6) . . ?
C81 C80 C79 120(6) . . ?
C80 C81 C69 118(6) . . ?
C80 C81 C82 121(5) . . ?
C69 C81 C82 120(6) . . ?
C84 N83 C80 119(5) . . ?
N83 C84 C85 125(6) . . ?
N83 C84 C92 117(6) . . ?
C85 C84 C92 118(6) . . ?
C86 C85 C84 118(6) . . ?
O87 C86 C85 127(6) . . ?
O87 C86 C79 113(6) . . ?
C85 C86 C79 120(6) . . ?
C86 O87 C88 118(5) . . ?
O87 C88 C89 107(6) . . ?
C88 C89 C90 112(7) . . ?
C88 C89 C91 112(7) . . ?
C90 C89 C91 109(7) . . ?
O93 C92 N94 126(6) . . ?
O93 C92 C84 124(6) . . ?
N94 C92 C84 110(6) . . ?
C92 N94 C95 129(6) . . ?
N96 C95 C100 123(6) . . ?
N96 C95 N94 112(5) . . ?
C100 C95 N94 126(6) . . ?
C97 N96 C95 119(6) . . ?
N96 C97 C98 123(7) . . ?
N96 C97 N101 112(6) . . ?
C98 C97 N101 124(6) . . ?
C97 C98 C99 118(6) . . ?
C98 C99 C100 120(7) . . ?
C95 C100 C99 118(7) . . ?
C102 N101 C97 127(6) . . ?
O103 C102 N101 125(8) . . ?
O103 C102 C104 122(7) . . ?
N101 C102 C104 113(7) . . ?
N106 C104 C109 122(8) . . ?
N106 C104 C102 122(7) . . ?
C109 C104 C102 116(8) . . ?
C106 N106 C104 119(8) . . ?
N106 C106 C107 121(10) . . ?
N106 C106 C110 120(9) . . ?
C107 C106 C110 119(9) . . ?
C108 C107 C106 121(10) . . ?
C107 C108 C109 119(10) . . ?
C108 C109 C104 119(10) . . ?
O111 C110 N112 124(10) . . ?
O111 C110 C106 120(10) . . ?
N112 C110 C106 117(8) . . ?
C110 N112 C113 127(9) . . ?
N114 C113 N112 115(8) . . ?
N114 C113 C118 124(10) . . ?
N112 C113 C118 121(10) . . ?
C113 N114 C115 118(9) . . ?
N114 C115 N119 113(9) . . ?
N114 C115 C116 120(10) . . ?
N119 C115 C116 127(10) . . ?
C117 C116 C115 117(10) . . ?
C116 C117 C118 126(10) . . ?
C117 C118 C113 114(10) . . ?
C120 N119 C115 128(10) . . ?
O121 C120 N119 122(10) . . ?
O121 C120 C122 120(10) . . ?
N119 C120 C122 118(10) . . ?
N123 C122 C127 124(10) . . ?
N123 C122 C120 118(9) . . ?
C127 C122 C120 118(10) . . ?
C124 N123 C122 117(9) . . ?
N123 C124 C136 118(8) . . ?
N123 C124 C125 123(10) . . ?
C136 C124 C125 119(10) . . ?
C133 C125 C126 122(10) . . ?
C133 C125 C124 121(10) . . ?
C126 C125 C124 117(10) . . ?
C127 C126 O128 129(10) . . ?
C127 C126 C125 118(10) . . ?
O128 C126 C125 113(10) . . ?
C126 C127 C122 121(10) . . ?
C126 O128 C129 116(10) . . ?
O128 C129 C130 113(10) . . ?
C129 C130 C131 108(10) . . ?
C129 C130 C132 111(10) . . ?
C131 C130 C132 114(10) . . ?
C125 C133 C134 120(10) . . ?
C135 C134 C133 119(10) . . ?
C136 C135 C134 118(10) . . ?
C124 C136 C135 122(9) . . ?
C124 C136 N137 115(8) . . ?
C135 C136 N137 123(9) . . ?
C138 N137 C136 127(7) . . ?
O139 C138 N137 126(7) . . ?
O139 C138 C140 119(8) . . ?
N137 C138 C140 114(7) . . ?
N141 C140 C145 125(7) . . ?
N141 C140 C138 117(7) . . ?
C145 C140 C138 118(7) . . ?
C140 N141 C142 117(6) . . ?
N141 C142 C143 123(6) . . ?
N141 C142 C154 122(6) . . ?
C143 C142 C154 115(6) . . ?
C151 C143 C142 120(6) . . ?
C151 C143 C144 123(6) . . ?
C142 C143 C144 117(6) . . ?
O146 C144 C145 126(7) . . ?
O146 C144 C143 115(7) . . ?
C145 C144 C143 119(7) . . ?
C144 C145 C140 119(7) . . ?
C144 O146 C147 119(6) . . ?
O146 C147 C148 108(7) . . ?
C150 C148 C147 111(8) . . ?
C150 C148 C149 110(8) . . ?
C147 C148 C149 108(8) . . ?
C152 C151 C143 122(6) . . ?
C151 C152 C153 119(7) . . ?
C154 C153 C152 119(7) . . ?
C153 C154 C142 124(6) . . ?
C153 C154 N155 116(6) . . ?
C142 C154 N155 120(6) . . ?
O157 N155 O156 125(6) . . ?
O157 N155 C154 116(6) . . ?
O156 N155 C154 118(6) . . ?
C202 C201 C206 121(6) . . ?
C201 C202 C203 120(7) . . ?
C204 C203 C202 120(7) . . ?
C203 C204 C205 123(6) . . ?
C203 C204 N207 117(6) . . ?
C205 C204 N207 121(6) . . ?
N210 C205 C206 123(6) . . ?
N210 C205 C204 121(6) . . ?
C206 C205 C204 116(6) . . ?
C201 C206 C205 121(6) . . ?
C201 C206 C213 122(6) . . ?
C205 C206 C213 117(6) . . ?
O208 N207 O209 124(6) . . ?
O208 N207 C204 118(6) . . ?
O209 N207 C204 118(5) . . ?
C211 N210 C205 117(6) . . ?
N210 C211 C212 125(7) . . ?
N210 C211 C219 116(6) . . ?
C212 C211 C219 119(7) . . ?
C213 C212 C211 119(7) . . ?
O214 C213 C212 128(7) . . ?
O214 C213 C206 114(6) . . ?
C212 C213 C206 118(6) . . ?
C213 O214 C215 116(6) . . ?
O214 C215 C216 105(6) . . ?
C217 C216 C215 113(7) . . ?
C217 C216 C218 111(7) . . ?
C215 C216 C218 107(8) . . ?
O220 C219 N221 124(7) . . ?
O220 C219 C211 121(7) . . ?
N221 C219 C211 115(7) . . ?
C219 N221 C222 130(6) . . ?
C223 C222 N221 123(7) . . ?
C223 C222 C227 120(7) . . ?
N221 C222 C227 117(6) . . ?
C222 C223 C224 118(7) . . ?
C225 C224 C223 124(7) . . ?
C224 C225 C226 119(7) . . ?
C225 C226 C227 119(7) . . ?
C225 C226 C231 123(7) . . ?
C227 C226 C231 117(7) . . ?
N228 C227 C226 123(7) . . ?
N228 C227 C222 118(6) . . ?
C226 C227 C222 119(7) . . ?
C229 N228 C227 116(6) . . ?
N228 C229 C230 125(7) . . ?
N228 C229 C237 117(6) . . ?
C230 C229 C237 118(6) . . ?
C231 C230 C229 118(7) . . ?
O232 C231 C230 124(7) . . ?
O232 C231 C226 116(7) . . ?
C230 C231 C226 120(7) . . ?
C231 O232 C233 122(6) . . ?
O232 C233 C234 107(6) . . ?
C235 C234 C236 111(8) . . ?
C235 C234 C233 110(7) . . ?
C236 C234 C233 110(7) . . ?
O238 C237 N239 126(7) . . ?
O238 C237 C229 120(7) . . ?
N239 C237 C229 115(6) . . ?
C237 N239 C240 127(6) . . ?
N241 C240 C245 124(7) . . ?
N241 C240 N239 113(6) . . ?
C245 C240 N239 123(7) . . ?
C242 N241 C240 116(6) . . ?
N241 C242 C243 125(7) . . ?
N241 C242 N246 113(6) . . ?
C243 C242 N246 123(7) . . ?
C242 C243 C244 117(7) . . ?
C245 C244 C243 119(7) . . ?
C240 C245 C244 119(7) . . ?
C247 N246 C242 125(6) . . ?
O248 C247 N246 124(7) . . ?
O248 C247 C249 120(7) . . ?
N246 C247 C249 115(6) . . ?
N250 C249 C254 124(7) . . ?
N250 C249 C247 120(6) . . ?
C254 C249 C247 116(7) . . ?
C249 N250 C251 116(6) . . ?
N250 C251 C252 124(7) . . ?
N250 C251 C255 120(7) . . ?
C252 C251 C255 116(7) . . ?
C253 C252 C251 118(8) . . ?
C252 C253 C254 119(8) . . ?
C253 C254 C249 119(8) . . ?
O256 C255 N257 124(7) . . ?
O256 C255 C251 122(7) . . ?
N257 C255 C251 114(7) . . ?
C255 N257 C258 128(6) . . ?
N259 C258 C263 125(7) . . ?
N259 C258 N257 111(6) . . ?
C263 C258 N257 123(6) . . ?
C258 N259 C260 118(6) . . ?
N259 C260 N264 113(6) . . ?
N259 C260 C261 122(6) . . ?
N264 C260 C261 124(6) . . ?
C262 C261 C260 118(6) . . ?
C263 C262 C261 120(7) . . ?
C262 C263 C258 117(7) . . ?
C265 N264 C260 130(6) . . ?
O266 C265 N264 126(6) . . ?
O266 C265 C267 122(6) . . ?
N264 C265 C267 113(6) . . ?
N268 C267 C272 126(6) . . ?
N268 C267 C265 115(6) . . ?
C272 C267 C265 119(6) . . ?
C267 N268 C269 116(5) . . ?
N268 C269 C270 123(6) . . ?
N268 C269 C281 117(6) . . ?
C270 C269 C281 120(6) . . ?
C278 C270 C269 121(6) . . ?
C278 C270 C271 123(6) . . ?
C269 C270 C271 116(6) . . ?
C272 C271 O273 127(6) . . ?
C272 C271 C270 120(6) . . ?
O273 C271 C270 113(6) . . ?
C271 C272 C267 118(6) . . ?
C271 O273 C274 118(5) . . ?
O273 C274 C275 109(6) . . ?
C274 C275 C277 107(8) . . ?
C274 C275 C276 112(7) . . ?
C277 C275 C276 110(9) . . ?
C279 C278 C270 120(6) . . ?
C278 C279 C280 120(6) . . ?
C278 C279 C286 123(6) . . ?
C280 C279 C286 117(6) . . ?
N283 C280 C281 118(6) . . ?
N283 C280 C279 122(6) . . ?
C281 C280 C279 121(6) . . ?
C280 C281 C269 118(6) . . ?
C280 C281 C282 121(5) . . ?
C269 C281 C282 121(5) . . ?
C284 N283 C280 116(5) . . ?
N283 C284 C285 127(6) . . ?
N283 C284 C292 115(6) . . ?
C285 C284 C292 118(6) . . ?
C286 C285 C284 119(6) . . ?
C285 C286 O287 127(6) . . ?
C285 C286 C279 120(6) . . ?
O287 C286 C279 113(6) . . ?
C286 O287 C288 116(5) . . ?
O287 C288 C289 111(5) . . ?
C290 C289 C291 113(6) . . ?
C290 C289 C288 111(6) . . ?
C291 C289 C288 108(6) . . ?
O293 C292 N294 124(6) . . ?
O293 C292 C284 121(6) . . ?
N294 C292 C284 114(6) . . ?
C292 N294 C295 128(6) . . ?
N296 C295 N294 114(6) . . ?
N296 C295 C300 123(6) . . ?
N294 C295 C300 123(6) . . ?
C297 N296 C295 118(6) . . ?
N296 C297 N301 113(6) . . ?
N296 C297 C298 123(7) . . ?
N301 C297 C298 124(7) . . ?
C299 C298 C297 118(7) . . ?
C300 C299 C298 118(7) . . ?
C299 C300 C295 119(7) . . ?
C302 N301 C297 127(6) . . ?
O303 C302 N301 127(7) . . ?
O303 C302 C304 120(7) . . ?
N301 C302 C304 114(6) . . ?
N305 C304 C309 125(7) . . ?
N305 C304 C302 118(6) . . ?
C309 C304 C302 117(7) . . ?
C306 N305 C304 116(6) . . ?
N305 C306 C307 122(7) . . ?
N305 C306 C310 120(6) . . ?
C307 C306 C310 118(7) . . ?
C308 C307 C306 121(7) . . ?
C307 C308 C309 119(7) . . ?
C308 C309 C304 117(7) . . ?
O311 C310 N212 123(7) . . ?
O311 C310 C306 120(7) . . ?
N212 C310 C306 116(6) . . ?
C310 N212 C313 126(6) . . ?
N314 C313 C318 124(6) . . ?
N314 C313 N212 115(6) . . ?
C318 C313 N212 121(6) . . ?
C313 N314 C315 117(6) . . ?
N314 C315 C316 125(6) . . ?
N314 C315 N319 113(5) . . ?
C316 C315 N319 122(6) . . ?
C317 C316 C315 116(6) . . ?
C318 C317 C316 121(6) . . ?
C317 C318 C313 117(6) . . ?
C320 N319 C315 129(6) . . ?
O321 C320 N319 124(6) . . ?
O321 C320 C322 124(6) . . ?
N319 C320 C322 112(6) . . ?
N323 C322 C327 125(6) . . ?
N323 C322 C320 119(6) . . ?
C327 C322 C320 116(6) . . ?
C322 N323 C324 118(5) . . ?
N323 C324 C336 118(6) . . ?
N323 C324 C325 123(6) . . ?
C336 C324 C325 119(6) . . ?
C333 C325 C324 120(7) . . ?
C333 C325 C326 124(6) . . ?
C324 C325 C326 116(6) . . ?
O328 C326 C327 125(7) . . ?
O328 C326 C325 115(6) . . ?
C327 C326 C325 120(6) . . ?
C326 C327 C322 118(6) . . ?
C326 O328 C329 117(5) . . ?
O328 C329 C330 110(6) . . ?
C332 C330 C329 112(7) . . ?
C332 C330 C331 110(8) . . ?
C329 C330 C331 109(7) . . ?
C334 C333 C325 119(7) . . ?
C333 C334 C335 123(7) . . ?
C336 C335 C334 119(7) . . ?
C335 C336 C324 120(6) . . ?
C335 C336 N337 124(6) . . ?
C324 C336 N337 115(6) . . ?
C338 N337 C336 131(6) . . ?
O339 C338 N337 125(7) . . ?
O339 C338 C340 123(7) . . ?
N337 C338 C340 112(6) . . ?
N341 C340 C345 127(7) . . ?
N341 C340 C338 115(6) . . ?
C345 C340 C338 118(6) . . ?
C340 N341 C342 116(6) . . ?
C343 C342 N341 123(7) . . ?
C343 C342 C354 116(7) . . ?
N341 C342 C354 121(6) . . ?
C342 C343 C351 119(7) . . ?
C342 C343 C344 118(7) . . ?
C351 C343 C344 123(7) . . ?
O346 C344 C345 127(7) . . ?
O346 C344 C343 114(7) . . ?
C345 C344 C343 119(7) . . ?
C344 C345 C340 118(7) . . ?
C344 O346 C347 116(6) . . ?
O346 C347 C348 107(6) . . ?
C350 C348 C347 108(7) . . ?
C350 C348 C349 111(7) . . ?
C347 C348 C349 110(7) . . ?
C352 C351 C343 122(8) . . ?
C351 C352 C353 121(8) . . ?
C354 C353 C352 119(8) . . ?
C353 C354 C342 123(7) . . ?
C353 C354 N355 115(7) . . ?
C342 C354 N355 122(7) . . ?
O357 N355 O356 124(7) . . ?
O357 N355 C354 118(6) . . ?
O356 N355 C354 117(6) . . ?
C902 C901 Cl1 119(8) . . ?
C901 C902 Cl2 111(9) . . ?
C904 C903 Cl3 112(5) . . ?
C903 C904 Cl4 113(5) . . ?
C906 C905 Cl5 108(6) . . ?
C905 C906 Cl6 109(6) . . ?
C94' C93 C94 26(10) . . ?
C94' C93 Cl7 103(10) . . ?
C94 C93 Cl7 121(10) . . ?
C93 C94 Cl8 119(10) . . ?
C93 C94' Cl8' 109(10) . . ?
C910 C909 Cl9 113(10) . . ?
C909 C910 Cl10 109(9) . . ?
C812 C811 Cl11 111(8) . . ?
C811 C812 Cl12 110(9) . . ?
C814 C813 Cl13 115(10) . . ?
C813 C814 Cl14 107(10) . . ?
C816 C815 Cl15 105(9) . . ?
C815 C816 Cl16 107(10) . . ?
C501 O500 C500 78(10) . . ?
O500 C500 C501 56(10) . . ?
O500 C500 O501 60(10) . . ?
C501 C500 O501 48(10) . . ?
C501 O501 C500 91(10) . . ?
O500 C501 O501 52(10) . . ?
O500 C501 C500 46(8) . . ?
O501 C501 C500 41(10) . . ?

loop_
_geom_bond_atom_site_label_1
_geom_bond_atom_site_label_2
_geom_bond_distance
_geom_bond_site_symmetry_2
_geom_bond_publ_flag
C1 C2 1.35(10) . ?
C1 C6 1.37(9) . ?
C2 C3 1.41(10) . ?
C3 C4 1.34(9) . ?
C4 C5 1.42(10) . ?
C4 N7 1.48(9) . ?
C5 N10 1.38(8) . ?
C5 C6 1.47(9) . ?
C6 C13 1.42(10) . ?
N7 O8 1.21(7) . ?
N7 O9 1.21(7) . ?
N10 C11 1.30(8) . ?
C11 C12 1.41(9) . ?
C11 C19 1.49(10) . ?
C12 C13 1.36(9) . ?
C13 O14 1.35(8) . ?
O14 C15 1.46(9) . ?
C15 C16 1.48(10) . ?
C16 C18 1.51(10) . ?
C16 C17 1.49(11) . ?
C19 O20 1.21(8) . ?
C19 N21 1.35(8) . ?
N21 C22 1.41(8) . ?
C22 C23 1.35(9) . ?
C22 C27 1.43(9) . ?
C23 C24 1.44(9) . ?
C24 C25 1.35(9) . ?
C25 C26 1.40(8) . ?
C26 C31 1.44(9) . ?
C26 C27 1.43(8) . ?
C27 N28 1.36(7) . ?
N28 C29 1.31(7) . ?
C29 C30 1.39(8) . ?
C29 C37 1.52(9) . ?
C30 C31 1.38(8) . ?
C31 O32 1.34(7) . ?
O32 C33 1.42(7) . ?
C33 C34 1.51(8) . ?
C34 C35 1.53(9) . ?
C34 C36 1.54(9) . ?
C37 O38 1.22(7) . ?
C37 N39 1.35(7) . ?
N39 C40 1.39(7) . ?
C40 N41 1.32(7) . ?
C40 C45 1.41(8) . ?
N41 C42 1.31(7) . ?
C42 C43 1.41(8) . ?
C42 N46 1.42(7) . ?
C43 C44 1.36(8) . ?
C44 C45 1.38(8) . ?
N46 C47 1.36(7) . ?
C47 O48 1.21(7) . ?
C47 C49 1.51(9) . ?
C49 N50 1.32(8) . ?
C49 C54 1.38(8) . ?
N50 C51 1.36(8) . ?
C51 C52 1.37(9) . ?
C51 C55 1.49(9) . ?
C52 C53 1.36(9) . ?
C53 C54 1.40(9) . ?
C55 O56 1.22(7) . ?
C55 N57 1.36(8) . ?
N57 C58 1.37(7) . ?
C58 N59 1.35(7) . ?
C58 C63 1.42(8) . ?
N59 C60 1.34(7) . ?
C60 C61 1.37(8) . ?
C60 N64 1.39(7) . ?
C61 C62 1.37(9) . ?
C62 C63 1.36(9) . ?
N64 C65 1.35(7) . ?
C65 O66 1.21(7) . ?
C65 C67 1.52(8) . ?
C67 N68 1.31(7) . ?
C67 C72 1.41(8) . ?
N68 C69 1.40(7) . ?
C69 C81 1.41(8) . ?
C69 C70 1.45(8) . ?
C70 C78 1.38(8) . ?
C70 C71 1.44(8) . ?
C71 O73 1.34(7) . ?
C71 C72 1.36(8) . ?
O73 C74 1.44(7) . ?
C74 C75 1.53(8) . ?
C75 C77 1.48(9) . ?
C75 C76 1.52(9) . ?
C78 C79 1.37(8) . ?
C79 C80 1.43(8) . ?
C79 C86 1.46(8) . ?
C80 N83 1.37(7) . ?
C80 C81 1.40(8) . ?
C81 C82 1.50(8) . ?
N83 C84 1.30(7) . ?
C84 C85 1.44(8) . ?
C84 C92 1.51(9) . ?
C85 C86 1.35(8) . ?
C86 O87 1.33(7) . ?
O87 C88 1.44(7) . ?
C88 C89 1.51(9) . ?
C89 C90 1.53(10) . ?
C89 C91 1.54(10) . ?
C92 O93 1.21(7) . ?
C92 N94 1.36(7) . ?
N94 C95 1.40(7) . ?
C95 N96 1.37(7) . ?
C95 C100 1.38(8) . ?
N96 C97 1.32(7) . ?
C97 C98 1.39(9) . ?
C97 N101 1.39(8) . ?
C98 C99 1.41(9) . ?
C99 C100 1.39(9) . ?
N101 C102 1.38(8) . ?
C102 O103 1.21(8) . ?
C102 C104 1.50(11) . ?
C104 N106 1.38(10) . ?
C104 C109 1.41(10) . ?
N106 C106 1.31(9) . ?
C106 C107 1.44(12) . ?
C106 C110 1.51(13) . ?
C107 C108 1.33(13) . ?
C108 C109 1.38(12) . ?
C110 O111 1.24(9) . ?
C110 N112 1.36(11) . ?
N112 C113 1.37(11) . ?
C113 N114 1.34(10) . ?
C113 C118 1.37(11) . ?
N114 C115 1.35(10) . ?
C115 N119 1.40(11) . ?
C115 C116 1.40(12) . ?
C116 C117 1.30(14) . ?
C117 C118 1.37(14) . ?
N119 C120 1.32(12) . ?
C120 O121 1.25(11) . ?
C120 C122 1.49(14) . ?
C122 N123 1.36(11) . ?
C122 C127 1.36(12) . ?
N123 C124 1.32(11) . ?
C124 C136 1.42(12) . ?
C124 C125 1.42(11) . ?
C125 C133 1.36(15) . ?
C125 C126 1.44(16) . ?
C126 C127 1.33(16) . ?
C126 O128 1.39(12) . ?
O128 C129 1.47(15) . ?
C129 C130 1.48(15) . ?
C130 C131 1.6(2) . ?
C130 C132 1.6(2) . ?
C133 C134 1.45(15) . ?
C134 C135 1.42(12) . ?
C135 C136 1.42(11) . ?
C136 N137 1.41(9) . ?
N137 C138 1.35(9) . ?
C138 O139 1.23(8) . ?
C138 C140 1.52(10) . ?
C140 N141 1.34(8) . ?
C140 C145 1.39(9) . ?
N141 C142 1.35(7) . ?
C142 C143 1.42(8) . ?
C142 C154 1.42(8) . ?
C143 C151 1.41(9) . ?
C143 C144 1.45(9) . ?
C144 O146 1.34(7) . ?
C144 C145 1.37(9) . ?
O146 C147 1.44(8) . ?
C147 C148 1.49(11) . ?
C148 C150 1.50(12) . ?
C148 C149 1.57(11) . ?
C151 C152 1.35(8) . ?
C152 C153 1.41(8) . ?
C153 C154 1.35(8) . ?
C154 N155 1.49(8) . ?
N155 O157 1.23(6) . ?
N155 O156 1.23(6) . ?
C201 C202 1.36(9) . ?
C201 C206 1.41(9) . ?
C202 C203 1.42(9) . ?
C203 C204 1.37(8) . ?
C204 C205 1.43(8) . ?
C204 N207 1.46(7) . ?
C205 N210 1.35(7) . ?
C205 C206 1.44(8) . ?
C206 C213 1.45(9) . ?
N207 O208 1.22(6) . ?
N207 O209 1.23(6) . ?
N210 C211 1.34(8) . ?
C211 C212 1.39(9) . ?
C211 C219 1.48(9) . ?
C212 C213 1.37(9) . ?
C213 O214 1.34(7) . ?
O214 C215 1.44(8) . ?
C215 C216 1.54(10) . ?
C216 C217 1.54(11) . ?
C216 C218 1.58(11) . ?
C219 O220 1.22(7) . ?
C219 N221 1.33(8) . ?
N221 C222 1.39(8) . ?
C222 C223 1.37(9) . ?
C222 C227 1.42(9) . ?
C223 C224 1.40(9) . ?
C224 C225 1.35(9) . ?
C225 C226 1.41(9) . ?
C226 C227 1.41(9) . ?
C226 C231 1.40(9) . ?
C227 N228 1.39(8) . ?
N228 C229 1.33(8) . ?
C229 C230 1.39(9) . ?
C229 C237 1.51(9) . ?
C230 C231 1.38(9) . ?
C231 O232 1.35(8) . ?
O232 C233 1.40(8) . ?
C233 C234 1.55(9) . ?
C234 C235 1.45(10) . ?
C234 C236 1.53(11) . ?
C237 O238 1.21(7) . ?
C237 N239 1.35(8) . ?
N239 C240 1.43(8) . ?
C240 N241 1.34(8) . ?
C240 C245 1.37(9) . ?
N241 C242 1.35(8) . ?
C242 C243 1.36(9) . ?
C242 N246 1.40(8) . ?
C243 C244 1.40(9) . ?
C244 C245 1.35(9) . ?
N246 C247 1.39(8) . ?
C247 O248 1.21(7) . ?
C247 C249 1.52(10) . ?
C249 N250 1.34(8) . ?
C249 C254 1.39(9) . ?
N250 C251 1.34(8) . ?
C251 C252 1.39(9) . ?
C251 C255 1.49(10) . ?
C252 C253 1.38(10) . ?
C253 C254 1.38(10) . ?
C255 O256 1.21(8) . ?
C255 N257 1.37(8) . ?
N257 C258 1.42(8) . ?
C258 N259 1.31(7) . ?
C258 C263 1.37(8) . ?
N259 C260 1.34(8) . ?
C260 N264 1.39(7) . ?
C260 C261 1.41(8) . ?
C261 C262 1.36(8) . ?
C262 C263 1.39(9) . ?
N264 C265 1.35(7) . ?
C265 O266 1.23(7) . ?
C265 C267 1.52(8) . ?
C267 N268 1.32(7) . ?
C267 C272 1.40(8) . ?
N268 C269 1.37(7) . ?
C269 C270 1.42(8) . ?
C269 C281 1.42(8) . ?
C270 C278 1.38(8) . ?
C270 C271 1.45(8) . ?
C271 C272 1.34(8) . ?
C271 O273 1.35(7) . ?
O273 C274 1.44(7) . ?
C274 C275 1.48(10) . ?
C275 C277 1.48(12) . ?
C275 C276 1.50(11) . ?
C278 C279 1.38(8) . ?
C279 C280 1.43(8) . ?
C279 C286 1.45(8) . ?
C280 N283 1.38(7) . ?
C280 C281 1.41(8) . ?
C281 C282 1.51(8) . ?
N283 C284 1.33(7) . ?
C284 C285 1.39(8) . ?
C284 C292 1.52(8) . ?
C285 C286 1.32(8) . ?
C286 O287 1.36(7) . ?
O287 C288 1.43(7) . ?
C288 C289 1.54(8) . ?
C289 C290 1.49(9) . ?
C289 C291 1.52(9) . ?
C292 O293 1.22(7) . ?
C292 N294 1.37(7) . ?
N294 C295 1.37(7) . ?
C295 N296 1.34(8) . ?
C295 C300 1.38(8) . ?
N296 C297 1.33(8) . ?
C297 N301 1.38(8) . ?
C297 C298 1.41(9) . ?
C298 C299 1.39(9) . ?
C299 C300 1.41(9) . ?
N301 C302 1.35(8) . ?
C302 O303 1.22(7) . ?
C302 C304 1.54(10) . ?
C304 N305 1.33(8) . ?
C304 C309 1.41(9) . ?
N305 C306 1.34(8) . ?
C306 C307 1.40(9) . ?
C306 C310 1.51(10) . ?
C307 C308 1.34(9) . ?
C308 C309 1.37(10) . ?
C310 O311 1.22(8) . ?
C310 N212 1.36(8) . ?
N212 C313 1.42(8) . ?
C313 N314 1.34(7) . ?
C313 C318 1.39(8) . ?
N314 C315 1.33(7) . ?
C315 C316 1.39(8) . ?
C315 N319 1.39(7) . ?
C316 C317 1.40(8) . ?
C317 C318 1.35(8) . ?
N319 C320 1.38(7) . ?
C320 O321 1.20(7) . ?
C320 C322 1.50(9) . ?
C322 N323 1.30(7) . ?
C322 C327 1.41(8) . ?
N323 C324 1.38(7) . ?
C324 C336 1.41(8) . ?
C324 C325 1.41(8) . ?
C325 C333 1.41(9) . ?
C325 C326 1.45(9) . ?
C326 O328 1.35(7) . ?
C326 C327 1.36(8) . ?
O328 C329 1.44(7) . ?
C329 C330 1.50(9) . ?
C330 C332 1.50(12) . ?
C330 C331 1.50(11) . ?
C333 C334 1.36(9) . ?
C334 C335 1.40(9) . ?
C335 C336 1.36(8) . ?
C336 N337 1.42(8) . ?
N337 C338 1.35(8) . ?
C338 O339 1.20(7) . ?
C338 C340 1.53(9) . ?
C340 N341 1.31(8) . ?
C340 C345 1.41(9) . ?
N341 C342 1.39(8) . ?
C342 C343 1.40(9) . ?
C342 C354 1.41(9) . ?
C343 C351 1.42(9) . ?
C343 C344 1.46(10) . ?
C344 O346 1.33(8) . ?
C344 C345 1.37(9) . ?
O346 C347 1.44(8) . ?
C347 C348 1.54(10) . ?
C348 C350 1.55(10) . ?
C348 C349 1.57(10) . ?
C351 C352 1.31(9) . ?
C352 C353 1.39(9) . ?
C353 C354 1.37(9) . ?
C354 N355 1.48(9) . ?
N355 O357 1.20(6) . ?
N355 O356 1.23(7) . ?
Cl1 C901 1.72(8) . ?
C901 C902 1.40(12) . ?
C902 Cl2 1.82(10) . ?
Cl3 C903 1.74(7) . ?
C903 C904 1.52(9) . ?
C904 Cl4 1.79(7) . ?
Cl5 C905 1.80(8) . ?
C905 C906 1.49(9) . ?
C906 Cl6 1.77(8) . ?
Cl7 C93 1.79(10) . ?
C93 C94' 1.56(16) . ?
C93 C94 1.40(14) . ?
C94 Cl8 1.72(15) . ?
C94' Cl8' 1.77(15) . ?
Cl9 C909 1.70(11) . ?
C909 C910 1.49(12) . ?
C910 Cl10 1.83(13) . ?
Cl11 C811 1.78(9) . ?
C811 C812 1.45(11) . ?
C812 Cl12 1.76(10) . ?
Cl13 C813 1.62(13) . ?
C813 C814 1.55(14) . ?
C814 Cl14 1.84(14) . ?
Cl15 C815 1.74(11) . ?
C815 C816 1.62(13) . ?
C816 Cl16 1.83(13) . ?
O500 C501 1.7(3) . ?
O500 C500 1.47(15) . ?
C500 C501 2.0(3) . ?
C500 O501 1.3(3) . ?
O501 C501 1.48(18) . ?

loop_
_geom_torsion_atom_site_label_1
_geom_torsion_atom_site_label_2
_geom_torsion_atom_site_label_3
_geom_torsion_atom_site_label_4
_geom_torsion
_geom_torsion_site_symmetry_1
_geom_torsion_site_symmetry_2
_geom_torsion_site_symmetry_3
_geom_torsion_site_symmetry_4
_geom_torsion_publ_flag
C6 C1 C2 C3 2(12) . . . . ?
C1 C2 C3 C4 0(11) . . . . ?
C2 C3 C4 C5 0(11) . . . . ?
C2 C3 C4 N7 -179(6) . . . . ?
C3 C4 C5 N10 178(6) . . . . ?
N7 C4 C5 N10 -2(10) . . . . ?
C3 C4 C5 C6 -2(10) . . . . ?
N7 C4 C5 C6 178(6) . . . . ?
C2 C1 C6 C13 176(7) . . . . ?
C2 C1 C6 C5 -3(11) . . . . ?
N10 C5 C6 C1 -177(6) . . . . ?
C4 C5 C6 C1 3(10) . . . . ?
N10 C5 C6 C13 4(9) . . . . ?
C4 C5 C6 C13 -176(6) . . . . ?
C3 C4 N7 O8 0(10) . . . . ?
C5 C4 N7 O8 -180(7) . . . . ?
C3 C4 N7 O9 178(7) . . . . ?
C5 C4 N7 O9 -1(10) . . . . ?
C4 C5 N10 C11 176(7) . . . . ?
C6 C5 N10 C11 -5(9) . . . . ?
C5 N10 C11 C12 2(11) . . . . ?
C5 N10 C11 C19 -180(6) . . . . ?
N10 C11 C12 C13 2(11) . . . . ?
C19 C11 C12 C13 -177(7) . . . . ?
C11 C12 C13 O14 178(7) . . . . ?
C11 C12 C13 C6 -2(10) . . . . ?
C1 C6 C13 O14 0(10) . . . . ?
C5 C6 C13 O14 179(5) . . . . ?
C1 C6 C13 C12 -180(7) . . . . ?
C5 C6 C13 C12 -1(10) . . . . ?
C12 C13 O14 C15 -5(10) . . . . ?
C6 C13 O14 C15 175(6) . . . . ?
C13 O14 C15 C16 -174(6) . . . . ?
O14 C15 C16 C18 66(9) . . . . ?
O14 C15 C16 C17 -170(7) . . . . ?
N10 C11 C19 O20 166(7) . . . . ?
C12 C11 C19 O20 -16(11) . . . . ?
N10 C11 C19 N21 -16(9) . . . . ?
C12 C11 C19 N21 163(6) . . . . ?
O20 C19 N21 C22 -4(12) . . . . ?
C11 C19 N21 C22 178(6) . . . . ?
C19 N21 C22 C23 -7(12) . . . . ?
C19 N21 C22 C27 175(6) . . . . ?
N21 C22 C23 C24 -175(7) . . . . ?
C27 C22 C23 C24 2(11) . . . . ?
C22 C23 C24 C25 -1(12) . . . . ?
C23 C24 C25 C26 0(11) . . . . ?
C24 C25 C26 C31 -178(7) . . . . ?
C24 C25 C26 C27 -1(11) . . . . ?
C23 C22 C27 N28 177(7) . . . . ?
N21 C22 C27 N28 -5(9) . . . . ?
C23 C22 C27 C26 -3(10) . . . . ?
N21 C22 C27 C26 175(6) . . . . ?
C25 C26 C27 N28 -178(6) . . . . ?
C31 C26 C27 N28 0(10) . . . . ?
C25 C26 C27 C22 2(10) . . . . ?
C31 C26 C27 C22 180(6) . . . . ?
C22 C27 N28 C29 -180(6) . . . . ?
C26 C27 N28 C29 0(9) . . . . ?
C27 N28 C29 C30 -1(10) . . . . ?
C27 N28 C29 C37 178(6) . . . . ?
N28 C29 C30 C31 1(11) . . . . ?
C37 C29 C30 C31 -177(6) . . . . ?
C29 C30 C31 O32 -180(6) . . . . ?
C29 C30 C31 C26 -1(10) . . . . ?
C25 C26 C31 O32 -3(10) . . . . ?
C27 C26 C31 O32 179(6) . . . . ?
C25 C26 C31 C30 178(6) . . . . ?
C27 C26 C31 C30 1(10) . . . . ?
C30 C31 O32 C33 -1(10) . . . . ?
C26 C31 O32 C33 -179(6) . . . . ?
C31 O32 C33 C34 -178(6) . . . . ?
O32 C33 C34 C35 62(8) . . . . ?
O32 C33 C34 C36 -176(6) . . . . ?
N28 C29 C37 O38 179(7) . . . . ?
C30 C29 C37 O38 -2(10) . . . . ?
N28 C29 C37 N39 -1(9) . . . . ?
C30 C29 C37 N39 178(6) . . . . ?
O38 C37 N39 C40 0(12) . . . . ?
C29 C37 N39 C40 180(6) . . . . ?
C37 N39 C40 N41 176(6) . . . . ?
C37 N39 C40 C45 -7(11) . . . . ?
N39 C40 N41 C42 179(6) . . . . ?
C45 C40 N41 C42 2(10) . . . . ?
C40 N41 C42 C43 -3(9) . . . . ?
C40 N41 C42 N46 -180(5) . . . . ?
N41 C42 C43 C44 4(10) . . . . ?
N46 C42 C43 C44 -179(6) . . . . ?
C42 C43 C44 C45 -4(10) . . . . ?
C43 C44 C45 C40 3(10) . . . . ?
N41 C40 C45 C44 -2(10) . . . . ?
N39 C40 C45 C44 -179(6) . . . . ?
N41 C42 N46 C47 143(6) . . . . ?
C43 C42 N46 C47 -34(9) . . . . ?
C42 N46 C47 O48 3(10) . . . . ?
C42 N46 C47 C49 -178(5) . . . . ?
O48 C47 C49 N50 166(6) . . . . ?
N46 C47 C49 N50 -12(9) . . . . ?
O48 C47 C49 C54 -11(10) . . . . ?
N46 C47 C49 C54 170(6) . . . . ?
C54 C49 N50 C51 -1(10) . . . . ?
C47 C49 N50 C51 -178(6) . . . . ?
C49 N50 C51 C52 1(10) . . . . ?
C49 N50 C51 C55 -179(6) . . . . ?
N50 C51 C52 C53 -2(12) . . . . ?
C55 C51 C52 C53 179(7) . . . . ?
C51 C52 C53 C54 2(12) . . . . ?
N50 C49 C54 C53 2(11) . . . . ?
C47 C49 C54 C53 179(6) . . . . ?
C52 C53 C54 C49 -2(11) . . . . ?
N50 C51 C55 O56 -178(6) . . . . ?
C52 C51 C55 O56 2(11) . . . . ?
N50 C51 C55 N57 4(9) . . . . ?
C52 C51 C55 N57 -177(6) . . . . ?
O56 C55 N57 C58 2(12) . . . . ?
C51 C55 N57 C58 -179(6) . . . . ?
C55 N57 C58 N59 177(6) . . . . ?
C55 N57 C58 C63 -1(11) . . . . ?
N57 C58 N59 C60 179(6) . . . . ?
C63 C58 N59 C60 -3(9) . . . . ?
C58 N59 C60 C61 2(9) . . . . ?
C58 N59 C60 N64 176(5) . . . . ?
N59 C60 C61 C62 -2(10) . . . . ?
N64 C60 C61 C62 -174(6) . . . . ?
C60 C61 C62 C63 1(11) . . . . ?
C61 C62 C63 C58 -2(11) . . . . ?
N59 C58 C63 C62 2(10) . . . . ?
N57 C58 C63 C62 -179(7) . . . . ?
N59 C60 N64 C65 155(6) . . . . ?
C61 C60 N64 C65 -32(10) . . . . ?
C60 N64 C65 O66 1(11) . . . . ?
C60 N64 C65 C67 -178(5) . . . . ?
O66 C65 C67 N68 170(6) . . . . ?
N64 C65 C67 N68 -11(8) . . . . ?
O66 C65 C67 C72 -10(9) . . . . ?
N64 C65 C67 C72 169(6) . . . . ?
C72 C67 N68 C69 -1(9) . . . . ?
C65 C67 N68 C69 179(5) . . . . ?
C67 N68 C69 C81 176(5) . . . . ?
C67 N68 C69 C70 -3(8) . . . . ?
N68 C69 C70 C78 -179(5) . . . . ?
C81 C69 C70 C78 2(9) . . . . ?
N68 C69 C70 C71 6(9) . . . . ?
C81 C69 C70 C71 -173(6) . . . . ?
C78 C70 C71 O73 0(9) . . . . ?
C69 C70 C71 O73 176(5) . . . . ?
C78 C70 C71 C72 180(6) . . . . ?
C69 C70 C71 C72 -5(9) . . . . ?
O73 C71 C72 C67 -179(6) . . . . ?
C70 C71 C72 C67 2(10) . . . . ?
N68 C67 C72 C71 2(10) . . . . ?
C65 C67 C72 C71 -178(6) . . . . ?
C72 C71 O73 C74 11(10) . . . . ?
C70 C71 O73 C74 -170(5) . . . . ?
C71 O73 C74 C75 176(6) . . . . ?
O73 C74 C75 C77 -55(8) . . . . ?
O73 C74 C75 C76 -178(6) . . . . ?
C71 C70 C78 C79 177(6) . . . . ?
C69 C70 C78 C79 2(9) . . . . ?
C70 C78 C79 C80 -5(9) . . . . ?
C70 C78 C79 C86 -179(6) . . . . ?
C78 C79 C80 N83 -178(6) . . . . ?
C86 C79 C80 N83 -3(9) . . . . ?
C78 C79 C80 C81 5(9) . . . . ?
C86 C79 C80 C81 179(6) . . . . ?
N83 C80 C81 C69 -179(5) . . . . ?
C79 C80 C81 C69 -1(9) . . . . ?
N83 C80 C81 C82 4(9) . . . . ?
C79 C80 C81 C82 -179(6) . . . . ?
N68 C69 C81 C80 179(5) . . . . ?
C70 C69 C81 C80 -2(9) . . . . ?
N68 C69 C81 C82 -4(9) . . . . ?
C70 C69 C81 C82 176(6) . . . . ?
C81 C80 N83 C84 179(6) . . . . ?
C79 C80 N83 C84 1(9) . . . . ?
C80 N83 C84 C85 1(9) . . . . ?
C80 N83 C84 C92 -180(5) . . . . ?
N83 C84 C85 C86 -1(10) . . . . ?
C92 C84 C85 C86 180(6) . . . . ?
C84 C85 C86 O87 179(6) . . . . ?
C84 C85 C86 C79 -2(9) . . . . ?
C78 C79 C86 O87 -3(9) . . . . ?
C80 C79 C86 O87 -177(5) . . . . ?
C78 C79 C86 C85 178(6) . . . . ?
C80 C79 C86 C85 3(9) . . . . ?
C85 C86 O87 C88 -9(10) . . . . ?
C79 C86 O87 C88 172(5) . . . . ?
C86 O87 C88 C89 178(6) . . . . ?
O87 C88 C89 C90 -64(8) . . . . ?
O87 C88 C89 C91 60(8) . . . . ?
N83 C84 C92 O93 176(6) . . . . ?
C85 C84 C92 O93 -4(9) . . . . ?
N83 C84 C92 N94 -5(8) . . . . ?
C85 C84 C92 N94 175(5) . . . . ?
O93 C92 N94 C95 -3(11) . . . . ?
C84 C92 N94 C95 178(5) . . . . ?
C92 N94 C95 N96 178(6) . . . . ?
C92 N94 C95 C100 -1(10) . . . . ?
C100 C95 N96 C97 -3(9) . . . . ?
N94 C95 N96 C97 178(5) . . . . ?
C95 N96 C97 C98 2(9) . . . . ?
C95 N96 C97 N101 -179(5) . . . . ?
N96 C97 C98 C99 -1(10) . . . . ?
N101 C97 C98 C99 -180(6) . . . . ?
C97 C98 C99 C100 1(10) . . . . ?
N96 C95 C100 C99 3(9) . . . . ?
N94 C95 C100 C99 -178(6) . . . . ?
C98 C99 C100 C95 -2(10) . . . . ?
N96 C97 N101 C102 172(6) . . . . ?
C98 C97 N101 C102 -9(11) . . . . ?
C97 N101 C102 O103 8(12) . . . . ?
C97 N101 C102 C104 -171(6) . . . . ?
O103 C102 C104 N106 167(7) . . . . ?
N101 C102 C104 N106 -14(10) . . . . ?
O103 C102 C104 C109 -16(11) . . . . ?
N101 C102 C104 C109 163(6) . . . . ?
C109 C104 N106 C106 0(11) . . . . ?
C102 C104 N106 C106 176(7) . . . . ?
C104 N106 C106 C107 -3(11) . . . . ?
C104 N106 C106 C110 171(7) . . . . ?
N106 C106 C107 C108 3(14) . . . . ?
C110 C106 C107 C108 -172(9) . . . . ?
C106 C107 C108 C109 1(15) . . . . ?
C107 C108 C109 C104 -4(14) . . . . ?
N106 C104 C109 C108 4(12) . . . . ?
C102 C104 C109 C108 -173(7) . . . . ?
N106 C106 C110 O111 175(7) . . . . ?
C107 C106 C110 O111 -11(11) . . . . ?
N106 C106 C110 N112 -7(11) . . . . ?
C107 C106 C110 N112 168(7) . . . . ?
O111 C110 N112 C113 9(13) . . . . ?
C106 C110 N112 C113 -169(7) . . . . ?
C110 N112 C113 N114 -178(7) . . . . ?
C110 N112 C113 C118 6(12) . . . . ?
N112 C113 N114 C115 -178(6) . . . . ?
C118 C113 N114 C115 -2(11) . . . . ?
C113 N114 C115 N119 -177(6) . . . . ?
C113 N114 C115 C116 4(11) . . . . ?
N114 C115 C116 C117 -3(13) . . . . ?
N119 C115 C116 C117 177(9) . . . . ?
C115 C116 C117 C118 1(16) . . . . ?
C116 C117 C118 C113 0(16) . . . . ?
N114 C113 C118 C117 0(13) . . . . ?
N112 C113 C118 C117 176(8) . . . . ?
N114 C115 N119 C120 166(8) . . . . ?
C116 C115 N119 C120 -14(14) . . . . ?
C115 N119 C120 O121 0(15) . . . . ?
C115 N119 C120 C122 180(8) . . . . ?
O121 C120 C122 N123 159(8) . . . . ?
N119 C120 C122 N123 -20(13) . . . . ?
O121 C120 C122 C127 -23(14) . . . . ?
N119 C120 C122 C127 158(8) . . . . ?
C127 C122 N123 C124 -1(13) . . . . ?
C120 C122 N123 C124 177(8) . . . . ?
C122 N123 C124 C136 174(7) . . . . ?
C122 N123 C124 C125 -5(12) . . . . ?
N123 C124 C125 C133 -176(9) . . . . ?
C136 C124 C125 C133 5(13) . . . . ?
N123 C124 C125 C126 7(13) . . . . ?
C136 C124 C125 C126 -171(8) . . . . ?
C133 C125 C126 C127 179(11) . . . . ?
C124 C125 C126 C127 -5(15) . . . . ?
C133 C125 C126 O128 0(15) . . . . ?
C124 C125 C126 O128 176(7) . . . . ?
O128 C126 C127 C122 179(9) . . . . ?
C125 C126 C127 C122 0(17) . . . . ?
N123 C122 C127 C126 3(16) . . . . ?
C120 C122 C127 C126 -175(11) . . . . ?
C127 C126 O128 C129 13(17) . . . . ?
C125 C126 O128 C129 -169(9) . . . . ?
C126 O128 C129 C130 -172(9) . . . . ?
O128 C129 C130 C131 -55(16) . . . . ?
O128 C129 C130 C132 179(9) . . . . ?
C126 C125 C133 C134 178(10) . . . . ?
C124 C125 C133 C134 2(16) . . . . ?
C125 C133 C134 C135 -7(16) . . . . ?
C133 C134 C135 C136 4(12) . . . . ?
N123 C124 C136 C135 173(7) . . . . ?
C125 C124 C136 C135 -8(11) . . . . ?
N123 C124 C136 N137 -8(10) . . . . ?
C125 C124 C136 N137 171(7) . . . . ?
C134 C135 C136 C124 3(11) . . . . ?
C134 C135 C136 N137 -176(7) . . . . ?
C124 C136 N137 C138 178(7) . . . . ?
C135 C136 N137 C138 -3(11) . . . . ?
C136 N137 C138 O139 -7(12) . . . . ?
C136 N137 C138 C140 173(6) . . . . ?
O139 C138 C140 N141 171(6) . . . . ?
N137 C138 C140 N141 -9(9) . . . . ?
O139 C138 C140 C145 -7(10) . . . . ?
N137 C138 C140 C145 173(6) . . . . ?
C145 C140 N141 C142 -3(10) . . . . ?
C138 C140 N141 C142 179(6) . . . . ?
C140 N141 C142 C143 0(10) . . . . ?
C140 N141 C142 C154 178(6) . . . . ?
N141 C142 C143 C151 -179(6) . . . . ?
C154 C142 C143 C151 3(9) . . . . ?
N141 C142 C143 C144 1(10) . . . . ?
C154 C142 C143 C144 -177(6) . . . . ?
C151 C143 C144 O146 -1(10) . . . . ?
C142 C143 C144 O146 178(6) . . . . ?
C151 C143 C144 C145 -179(6) . . . . ?
C142 C143 C144 C145 0(10) . . . . ?
O146 C144 C145 C140 179(6) . . . . ?
C143 C144 C145 C140 -2(10) . . . . ?
N141 C140 C145 C144 4(11) . . . . ?
C138 C140 C145 C144 -178(6) . . . . ?
C145 C144 O146 C147 3(11) . . . . ?
C143 C144 O146 C147 -175(6) . . . . ?
C144 O146 C147 C148 176(7) . . . . ?
O146 C147 C148 C150 71(10) . . . . ?
O146 C147 C148 C149 -169(7) . . . . ?
C142 C143 C151 C152 -2(10) . . . . ?
C144 C143 C151 C152 177(6) . . . . ?
C143 C151 C152 C153 -1(10) . . . . ?
C151 C152 C153 C154 4(10) . . . . ?
C152 C153 C154 C142 -3(10) . . . . ?
C152 C153 C154 N155 177(5) . . . . ?
N141 C142 C154 C153 -178(6) . . . . ?
C143 C142 C154 C153 0(10) . . . . ?
N141 C142 C154 N155 2(10) . . . . ?
C143 C142 C154 N155 180(6) . . . . ?
C153 C154 N155 O157 40(8) . . . . ?
C142 C154 N155 O157 -140(6) . . . . ?
C153 C154 N155 O156 -137(6) . . . . ?
C142 C154 N155 O156 43(8) . . . . ?
C206 C201 C202 C203 -2(11) . . . . ?
C201 C202 C203 C204 4(10) . . . . ?
C202 C203 C204 C205 -2(10) . . . . ?
C202 C203 C204 N207 178(6) . . . . ?
C203 C204 C205 N210 -179(6) . . . . ?
N207 C204 C205 N210 1(10) . . . . ?
C203 C204 C205 C206 -2(10) . . . . ?
N207 C204 C205 C206 179(6) . . . . ?
C202 C201 C206 C205 -2(10) . . . . ?
C202 C201 C206 C213 -180(6) . . . . ?
N210 C205 C206 C201 -179(6) . . . . ?
C204 C205 C206 C201 4(9) . . . . ?
N210 C205 C206 C213 -1(10) . . . . ?
C204 C205 C206 C213 -178(6) . . . . ?
C203 C204 N207 O208 -137(6) . . . . ?
C205 C204 N207 O208 43(9) . . . . ?
C203 C204 N207 O209 42(8) . . . . ?
C205 C204 N207 O209 -138(6) . . . . ?
C206 C205 N210 C211 2(10) . . . . ?
C204 C205 N210 C211 179(6) . . . . ?
C205 N210 C211 C212 -3(10) . . . . ?
C205 N210 C211 C219 177(6) . . . . ?
N210 C211 C212 C213 3(11) . . . . ?
C219 C211 C212 C213 -177(6) . . . . ?
C211 C212 C213 O214 -179(7) . . . . ?
C211 C212 C213 C206 -2(10) . . . . ?
C201 C206 C213 O214 -4(10) . . . . ?
C205 C206 C213 O214 178(6) . . . . ?
C201 C206 C213 C212 179(6) . . . . ?
C205 C206 C213 C212 1(10) . . . . ?
C212 C213 O214 C215 4(11) . . . . ?
C206 C213 O214 C215 -173(6) . . . . ?
C213 O214 C215 C216 174(6) . . . . ?
O214 C215 C216 C217 66(9) . . . . ?
O214 C215 C216 C218 -172(6) . . . . ?
N210 C211 C219 O220 173(6) . . . . ?
C212 C211 C219 O220 -7(11) . . . . ?
N210 C211 C219 N221 -8(10) . . . . ?
C212 C211 C219 N221 172(6) . . . . ?
O220 C219 N221 C222 -11(12) . . . . ?
C211 C219 N221 C222 170(6) . . . . ?
C219 N221 C222 C223 -4(11) . . . . ?
C219 N221 C222 C227 180(7) . . . . ?
N221 C222 C223 C224 -174(6) . . . . ?
C227 C222 C223 C224 2(10) . . . . ?
C222 C223 C224 C225 4(11) . . . . ?
C223 C224 C225 C226 -5(12) . . . . ?
C224 C225 C226 C227 1(11) . . . . ?
C224 C225 C226 C231 175(7) . . . . ?
C225 C226 C227 N228 -176(6) . . . . ?
C231 C226 C227 N228 9(10) . . . . ?
C225 C226 C227 C222 5(10) . . . . ?
C231 C226 C227 C222 -170(6) . . . . ?
C223 C222 C227 N228 175(6) . . . . ?
N221 C222 C227 N228 -9(9) . . . . ?
C223 C222 C227 C226 -6(10) . . . . ?
N221 C222 C227 C226 170(6) . . . . ?
C226 C227 N228 C229 -5(9) . . . . ?
C222 C227 N228 C229 174(6) . . . . ?
C227 N228 C229 C230 -2(9) . . . . ?
C227 N228 C229 C237 178(5) . . . . ?
N228 C229 C230 C231 3(10) . . . . ?
C237 C229 C230 C231 -176(6) . . . . ?
C229 C230 C231 O232 178(6) . . . . ?
C229 C230 C231 C226 1(10) . . . . ?
C225 C226 C231 O232 1(10) . . . . ?
C227 C226 C231 O232 176(6) . . . . ?
C225 C226 C231 C230 179(6) . . . . ?
C227 C226 C231 C230 -7(10) . . . . ?
C230 C231 O232 C233 12(10) . . . . ?
C226 C231 O232 C233 -171(6) . . . . ?
C231 O232 C233 C234 -165(6) . . . . ?
O232 C233 C234 C235 174(7) . . . . ?
O232 C233 C234 C236 -63(9) . . . . ?
N228 C229 C237 O238 160(6) . . . . ?
C230 C229 C237 O238 -21(10) . . . . ?
N228 C229 C237 N239 -22(9) . . . . ?
C230 C229 C237 N239 157(6) . . . . ?
O238 C237 N239 C240 0(11) . . . . ?
C229 C237 N239 C240 -178(6) . . . . ?
C237 N239 C240 N241 171(6) . . . . ?
C237 N239 C240 C245 -10(10) . . . . ?
C245 C240 N241 C242 2(10) . . . . ?
N239 C240 N241 C242 -179(5) . . . . ?
C240 N241 C242 C243 -1(9) . . . . ?
C240 N241 C242 N246 -177(5) . . . . ?
N241 C242 C243 C244 1(10) . . . . ?
N246 C242 C243 C244 176(6) . . . . ?
C242 C243 C244 C245 -1(11) . . . . ?
N241 C240 C245 C244 -2(11) . . . . ?
N239 C240 C245 C244 179(6) . . . . ?
C243 C244 C245 C240 1(11) . . . . ?
N241 C242 N246 C247 179(6) . . . . ?
C243 C242 N246 C247 3(10) . . . . ?
C242 N246 C247 O248 13(10) . . . . ?
C242 N246 C247 C249 -161(6) . . . . ?
O248 C247 C249 N250 165(6) . . . . ?
N246 C247 C249 N250 -21(9) . . . . ?
O248 C247 C249 C254 -17(10) . . . . ?
N246 C247 C249 C254 157(6) . . . . ?
C254 C249 N250 C251 -1(10) . . . . ?
C247 C249 N250 C251 176(6) . . . . ?
C249 N250 C251 C252 0(10) . . . . ?
C249 N250 C251 C255 177(6) . . . . ?
N250 C251 C252 C253 2(11) . . . . ?
C255 C251 C252 C253 -175(7) . . . . ?
C251 C252 C253 C254 -2(12) . . . . ?
C252 C253 C254 C249 0(12) . . . . ?
N250 C249 C254 C253 2(12) . . . . ?
C247 C249 C254 C253 -176(7) . . . . ?
N250 C251 C255 O256 177(7) . . . . ?
C252 C251 C255 O256 -6(10) . . . . ?
N250 C251 C255 N257 -6(9) . . . . ?
C252 C251 C255 N257 171(6) . . . . ?
O256 C255 N257 C258 2(11) . . . . ?
C251 C255 N257 C258 -175(6) . . . . ?
C255 N257 C258 N259 175(6) . . . . ?
C255 N257 C258 C263 -6(10) . . . . ?
C263 C258 N259 C260 1(10) . . . . ?
N257 C258 N259 C260 180(5) . . . . ?
C258 N259 C260 N264 179(5) . . . . ?
C258 N259 C260 C261 -4(9) . . . . ?
N259 C260 C261 C262 5(9) . . . . ?
N264 C260 C261 C262 -177(6) . . . . ?
C260 C261 C262 C263 -5(10) . . . . ?
C261 C262 C263 C258 3(10) . . . . ?
N259 C258 C263 C262 -1(10) . . . . ?
N257 C258 C263 C262 -179(6) . . . . ?
N259 C260 N264 C265 176(6) . . . . ?
C261 C260 N264 C265 -1(10) . . . . ?
C260 N264 C265 O266 -3(11) . . . . ?
C260 N264 C265 C267 179(6) . . . . ?
O266 C265 C267 N268 177(6) . . . . ?
N264 C265 C267 N268 -5(8) . . . . ?
O266 C265 C267 C272 -4(9) . . . . ?
N264 C265 C267 C272 174(6) . . . . ?
C272 C267 N268 C269 2(9) . . . . ?
C265 C267 N268 C269 -179(5) . . . . ?
C267 N268 C269 C270 -1(8) . . . . ?
C267 N268 C269 C281 -180(5) . . . . ?
N268 C269 C270 C278 -178(5) . . . . ?
C281 C269 C270 C278 1(9) . . . . ?
N268 C269 C270 C271 0(9) . . . . ?
C281 C269 C270 C271 179(5) . . . . ?
C278 C270 C271 C272 178(6) . . . . ?
C269 C270 C271 C272 0(9) . . . . ?
C278 C270 C271 O273 -2(9) . . . . ?
C269 C270 C271 O273 -180(5) . . . . ?
O273 C271 C272 C267 -180(6) . . . . ?
C270 C271 C272 C267 1(9) . . . . ?
N268 C267 C272 C271 -2(10) . . . . ?
C265 C267 C272 C271 179(6) . . . . ?
C272 C271 O273 C274 -10(10) . . . . ?
C270 C271 O273 C274 170(6) . . . . ?
C271 O273 C274 C275 180(6) . . . . ?
O273 C274 C275 C277 -66(9) . . . . ?
O273 C274 C275 C276 55(10) . . . . ?
C269 C270 C278 C279 -2(9) . . . . ?
C271 C270 C278 C279 -179(6) . . . . ?
C270 C278 C279 C280 0(9) . . . . ?
C270 C278 C279 C286 176(6) . . . . ?
C278 C279 C280 N283 -179(5) . . . . ?
C286 C279 C280 N283 5(9) . . . . ?
C278 C279 C280 C281 3(9) . . . . ?
C286 C279 C280 C281 -173(5) . . . . ?
N283 C280 C281 C269 178(5) . . . . ?
C279 C280 C281 C269 -4(9) . . . . ?
N283 C280 C281 C282 -3(9) . . . . ?
C279 C280 C281 C282 175(6) . . . . ?
N268 C269 C281 C280 -180(5) . . . . ?
C270 C269 C281 C280 2(9) . . . . ?
N268 C269 C281 C282 2(8) . . . . ?
C270 C269 C281 C282 -177(6) . . . . ?
C281 C280 N283 C284 175(5) . . . . ?
C279 C280 N283 C284 -3(8) . . . . ?
C280 N283 C284 C285 0(9) . . . . ?
C280 N283 C284 C292 178(5) . . . . ?
N283 C284 C285 C286 2(10) . . . . ?
C292 C284 C285 C286 -177(5) . . . . ?
C284 C285 C286 O287 -179(6) . . . . ?
C284 C285 C286 C279 0(9) . . . . ?
C278 C279 C286 C285 -179(6) . . . . ?
C280 C279 C286 C285 -3(9) . . . . ?
C278 C279 C286 O287 0(9) . . . . ?
C280 C279 C286 O287 176(5) . . . . ?
C285 C286 O287 C288 11(9) . . . . ?
C279 C286 O287 C288 -169(5) . . . . ?
C286 O287 C288 C289 178(5) . . . . ?
O287 C288 C289 C290 -56(8) . . . . ?
O287 C288 C289 C291 180(6) . . . . ?
N283 C284 C292 O293 173(6) . . . . ?
C285 C284 C292 O293 -8(9) . . . . ?
N283 C284 C292 N294 -8(8) . . . . ?
C285 C284 C292 N294 171(5) . . . . ?
O293 C292 N294 C295 3(10) . . . . ?
C284 C292 N294 C295 -176(5) . . . . ?
C292 N294 C295 N296 150(6) . . . . ?
C292 N294 C295 C300 -33(10) . . . . ?
N294 C295 N296 C297 180(5) . . . . ?
C300 C295 N296 C297 3(9) . . . . ?
C295 N296 C297 N301 -178(6) . . . . ?
C295 N296 C297 C298 -1(10) . . . . ?
N296 C297 C298 C299 0(11) . . . . ?
N301 C297 C298 C299 177(7) . . . . ?
C297 C298 C299 C300 -1(11) . . . . ?
C298 C299 C300 C295 3(10) . . . . ?
N296 C295 C300 C299 -4(10) . . . . ?
N294 C295 C300 C299 180(6) . . . . ?
N296 C297 N301 C302 165(6) . . . . ?
C298 C297 N301 C302 -12(12) . . . . ?
C297 N301 C302 O303 9(12) . . . . ?
C297 N301 C302 C304 -171(6) . . . . ?
O303 C302 C304 N305 -178(6) . . . . ?
N301 C302 C304 N305 2(9) . . . . ?
O303 C302 C304 C309 1(11) . . . . ?
N301 C302 C304 C309 -179(6) . . . . ?
C309 C304 N305 C306 -2(10) . . . . ?
C302 C304 N305 C306 177(6) . . . . ?
C304 N305 C306 C307 2(10) . . . . ?
C304 N305 C306 C310 180(6) . . . . ?
N305 C306 C307 C308 -4(12) . . . . ?
C310 C306 C307 C308 178(7) . . . . ?
C306 C307 C308 C309 5(12) . . . . ?
C307 C308 C309 C304 -5(12) . . . . ?
N305 C304 C309 C308 3(11) . . . . ?
C302 C304 C309 C308 -175(7) . . . . ?
N305 C306 C310 O311 174(7) . . . . ?
C307 C306 C310 O311 -8(11) . . . . ?
N305 C306 C310 N212 -4(10) . . . . ?
C307 C306 C310 N212 174(6) . . . . ?
O311 C310 N212 C313 2(12) . . . . ?
C306 C310 N212 C313 179(6) . . . . ?
C310 N212 C313 N314 147(7) . . . . ?
C310 N212 C313 C318 -32(10) . . . . ?
C318 C313 N314 C315 -1(10) . . . . ?
N212 C313 N314 C315 -179(5) . . . . ?
C313 N314 C315 C316 2(10) . . . . ?
C313 N314 C315 N319 179(6) . . . . ?
N314 C315 C316 C317 -3(10) . . . . ?
N319 C315 C316 C317 -179(6) . . . . ?
C315 C316 C317 C318 2(9) . . . . ?
C316 C317 C318 C313 -1(10) . . . . ?
N314 C313 C318 C317 1(10) . . . . ?
N212 C313 C318 C317 179(6) . . . . ?
N314 C315 N319 C320 179(6) . . . . ?
C316 C315 N319 C320 -4(11) . . . . ?
C315 N319 C320 O321 2(11) . . . . ?
C315 N319 C320 C322 -176(6) . . . . ?
O321 C320 C322 N323 175(6) . . . . ?
N319 C320 C322 N323 -7(9) . . . . ?
O321 C320 C322 C327 -7(10) . . . . ?
N319 C320 C322 C327 172(6) . . . . ?
C327 C322 N323 C324 -1(9) . . . . ?
C320 C322 N323 C324 177(5) . . . . ?
C322 N323 C324 C336 178(6) . . . . ?
C322 N323 C324 C325 1(9) . . . . ?
N323 C324 C325 C333 -179(6) . . . . ?
C336 C324 C325 C333 4(10) . . . . ?
N323 C324 C325 C326 0(10) . . . . ?
C336 C324 C325 C326 -178(6) . . . . ?
C333 C325 C326 O328 -4(10) . . . . ?
C324 C325 C326 O328 177(6) . . . . ?
C333 C325 C326 C327 179(7) . . . . ?
C324 C325 C326 C327 0(10) . . . . ?
O328 C326 C327 C322 -177(6) . . . . ?
C325 C326 C327 C322 -1(10) . . . . ?
N323 C322 C327 C326 1(10) . . . . ?
C320 C322 C327 C326 -177(6) . . . . ?
C327 C326 O328 C329 -4(10) . . . . ?
C325 C326 O328 C329 179(6) . . . . ?
C326 O328 C329 C330 178(6) . . . . ?
O328 C329 C330 C332 57(10) . . . . ?
O328 C329 C330 C331 180(7) . . . . ?
C324 C325 C333 C334 -1(10) . . . . ?
C326 C325 C333 C334 -179(7) . . . . ?
C325 C333 C334 C335 -1(11) . . . . ?
C333 C334 C335 C336 0(11) . . . . ?
C334 C335 C336 C324 3(10) . . . . ?
C334 C335 C336 N337 -175(6) . . . . ?
N323 C324 C336 C335 178(6) . . . . ?
C325 C324 C336 C335 -5(10) . . . . ?
N323 C324 C336 N337 -4(9) . . . . ?
C325 C324 C336 N337 174(5) . . . . ?
C335 C336 N337 C338 -3(11) . . . . ?
C324 C336 N337 C338 179(6) . . . . ?
C336 N337 C338 O339 -8(12) . . . . ?
C336 N337 C338 C340 172(6) . . . . ?
O339 C338 C340 N341 166(7) . . . . ?
N337 C338 C340 N341 -14(8) . . . . ?
O339 C338 C340 C345 -13(10) . . . . ?
N337 C338 C340 C345 167(6) . . . . ?
C345 C340 N341 C342 0(10) . . . . ?
C338 C340 N341 C342 -179(5) . . . . ?
C340 N341 C342 C343 -3(10) . . . . ?
C340 N341 C342 C354 178(6) . . . . ?
N341 C342 C343 C351 -177(6) . . . . ?
C354 C342 C343 C351 2(10) . . . . ?
N341 C342 C343 C344 5(10) . . . . ?
C354 C342 C343 C344 -177(6) . . . . ?
C342 C343 C344 O346 178(6) . . . . ?
C351 C343 C344 O346 0(10) . . . . ?
C342 C343 C344 C345 -3(10) . . . . ?
C351 C343 C344 C345 178(7) . . . . ?
O346 C344 C345 C340 179(7) . . . . ?
C343 C344 C345 C340 1(10) . . . . ?
N341 C340 C345 C344 1(11) . . . . ?
C338 C340 C345 C344 -180(6) . . . . ?
C345 C344 O346 C347 2(11) . . . . ?
C343 C344 O346 C347 -180(6) . . . . ?
C344 O346 C347 C348 -176(6) . . . . ?
O346 C347 C348 C350 -172(7) . . . . ?
O346 C347 C348 C349 68(8) . . . . ?
C342 C343 C351 C352 -1(11) . . . . ?
C344 C343 C351 C352 177(7) . . . . ?
C343 C351 C352 C353 0(12) . . . . ?
C351 C352 C353 C354 0(12) . . . . ?
C352 C353 C354 C342 1(11) . . . . ?
C352 C353 C354 N355 -175(6) . . . . ?
C343 C342 C354 C353 -2(11) . . . . ?
N341 C342 C354 C353 177(7) . . . . ?
C343 C342 C354 N355 174(6) . . . . ?
N341 C342 C354 N355 -8(11) . . . . ?
C353 C354 N355 O357 158(7) . . . . ?
C342 C354 N355 O357 -18(10) . . . . ?
C353 C354 N355 O356 -20(9) . . . . ?
C342 C354 N355 O356 165(7) . . . . ?
Cl1 C901 C902 Cl2 -159(8) . . . . ?
Cl3 C903 C904 Cl4 -58(8) . . . . ?
Cl5 C905 C906 Cl6 179(5) . . . . ?
C94' C93 C94 Cl8 -104(42) . . . . ?
Cl7 C93 C94 Cl8 -56(19) . . . . ?
C94 C93 C94' Cl8' 3(23) . . . . ?
Cl7 C93 C94' Cl8' -137(15) . . . . ?
Cl9 C909 C910 Cl10 -71(13) . . . . ?
Cl11 C811 C812 Cl12 -175(7) . . . . ?
Cl13 C813 C814 Cl14 169(9) . . . . ?
Cl15 C815 C816 Cl16 -178(10) . . . . ?
C501 O500 C500 O501 -56(13) . . . . ?
O500 C500 O501 C501 70(17) . . . . ?
C500 O500 C501 O501 56(15) . . . . ?
C500 O501 C501 O500 -63(10) . . . . ?
O501 C500 C501 O500 78(17) . . . . ?
O500 C500 C501 O501 -78(17) . . . . ?
